data_7208324
loop_
_publ_author_name
'Zhou, Fei-Xia'
'Zheng, Zheng'
'Zhou, Hong-Ping'
'Ke, Wei-Zai'
'Wang, Jian-Qing'
'Yu, Zhi-Peng'
'Jin, Feng'
'Yang, Jia-Xiang'
'Wu, Jie-Ying'
'Tian, Yu-Peng'

_publ_section_title
;
 A new 2,2&#x2032;:6&#x2032;,2&#x2032;&#x2032;-terpyridine-based ligand
 and its complexes: structures, photophysical properties and DFT
 calculations to evaluate the halogen effect on the TPA
;
_journal_issue 17
_journal_name_full CrystEngComm
_journal_page_first 5613
_journal_paper_doi 10.1039/c2ce25467k
_journal_volume 14
_journal_year 2012
_chemical_formula_sum 'C62 H51 Cl2 N12 O11.5 Zn'
_chemical_formula_weight 1284.42
_chemical_name_systematic
;
?
;
_space_group_IT_number 2
_symmetry_cell_setting triclinic
_symmetry_space_group_name_Hall '-P 1'
_symmetry_space_group_name_H-M 'P -1'
_atom_sites_solution_hydrogens geom
_atom_sites_solution_primary direct
_atom_sites_solution_secondary difmap
_audit_creation_method SHELXL-97
_cell_angle_alpha 109.899(5)
_cell_angle_beta 102.332(5)
_cell_angle_gamma 107.921(5)
_cell_formula_units_Z 4
_cell_length_a 18.095(5)
_cell_length_b 18.724(5)
_cell_length_c 20.836(5)
_cell_measurement_reflns_used 9984
_cell_measurement_temperature 293(2)
_cell_measurement_theta_max 27.37
_cell_measurement_theta_min 2.22
_cell_volume 5903(3)
_computing_cell_refinement 'Bruker SMART'
_computing_data_collection 'Bruker SMART'
_computing_data_reduction 'Bruker SAINT'
_computing_molecular_graphics 'Bruker SHELXTL'
_computing_publication_material 'Bruker SHELXTL'
_computing_structure_refinement 'SHELXL-97 (Sheldrick, 1997)'
_computing_structure_solution 'Bruker SHELXTL'
_diffrn_ambient_temperature 293(2)
_diffrn_measured_fraction_theta_full 0.999
_diffrn_measured_fraction_theta_max 0.999
_diffrn_measurement_device_type 'CCD area detector'
_diffrn_measurement_method 'phi and omega scans'
_diffrn_radiation_monochromator graphite
_diffrn_radiation_source 'fine-focus sealed tube'
_diffrn_radiation_type MoK\a
_diffrn_radiation_wavelength 0.71073
_diffrn_reflns_av_R_equivalents 0.0573
_diffrn_reflns_av_sigmaI/netI 0.0569
_diffrn_reflns_limit_h_max 21
_diffrn_reflns_limit_h_min -21
_diffrn_reflns_limit_k_max 22
_diffrn_reflns_limit_k_min -22
_diffrn_reflns_limit_l_max 24
_diffrn_reflns_limit_l_min -24
_diffrn_reflns_number 80164
_diffrn_reflns_theta_full 25.05
_diffrn_reflns_theta_max 25.05
_diffrn_reflns_theta_min 1.11
_exptl_absorpt_coefficient_mu 0.580
_exptl_absorpt_correction_T_max 0.8927
_exptl_absorpt_correction_T_min 0.8451
_exptl_absorpt_correction_type multi-scan
_exptl_absorpt_process_details sadabs
_exptl_crystal_colour yellow
_exptl_crystal_density_diffrn 1.437
_exptl_crystal_density_method 'not measured'
_exptl_crystal_description block
_exptl_crystal_F_000 2624
_exptl_crystal_size_max 0.30
_exptl_crystal_size_mid 0.30
_exptl_crystal_size_min 0.20
_refine_diff_density_max 1.319
_refine_diff_density_min -0.617
_refine_diff_density_rms 0.107
_refine_ls_extinction_method none
_refine_ls_goodness_of_fit_ref 1.458
_refine_ls_hydrogen_treatment constr
_refine_ls_matrix_type full
_refine_ls_number_parameters 1595
_refine_ls_number_reflns 20885
_refine_ls_number_restraints 50
_refine_ls_restrained_S_all 1.472
_refine_ls_R_factor_all 0.1392
_refine_ls_R_factor_gt 0.0821
_refine_ls_shift/su_max 0.002
_refine_ls_shift/su_mean 0.000
_refine_ls_structure_factor_coef Fsqd
_refine_ls_weighting_details 'calc w=1/[\s^2^(Fo^2^)+(0.1000P)^2^+0.0000P] where P=(Fo^2^+2Fc^2^)/3'
_refine_ls_weighting_scheme calc
_refine_ls_wR_factor_gt 0.2185
_refine_ls_wR_factor_ref 0.2480
_reflns_number_gt 12404
_reflns_number_total 20885
_reflns_threshold_expression >2sigma(I)
_cod_data_source_file c2ce25467k.txt
_cod_data_source_block zhou0009_0m
_cod_depositor_comments
;
The following automatic conversions were performed:

'_symmetry_cell_setting' value 'Triclinic' changed to 'triclinic'
according to /home/saulius/struct/CIF-dictionaries/cif_core.dic
dictionary named 'cif_core.dic' version 2.4.1 from 2010-06-29.

Automatic conversion script
Id: cif_fix_values 1891 2012-01-12 08:04:46Z andrius 
;
_cod_original_sg_symbol_H-M P-1
_cod_database_code 7208324

loop_
_symmetry_equiv_pos_as_xyz
'x, y, z'
'-x, -y, -z'

loop_
_atom_site_label
_atom_site_type_symbol
_atom_site_fract_x
_atom_site_fract_y
_atom_site_fract_z
_atom_site_U_iso_or_equiv
_atom_site_adp_type
_atom_site_occupancy
_atom_site_symmetry_multiplicity
_atom_site_calc_flag
_atom_site_refinement_flags
C122 C 1.6619(4) 1.1719(5) 0.6425(4) 0.0696(17) Uani 1 1 d .
C117 C 1.4978(4) 1.1306(7) 0.5679(4) 0.097(3) Uani 1 1 d .
C62 C 1.8859(4) 0.8756(5) 0.7257(4) 0.080(2) Uani 1 1 d .
H62 H 1.9352 0.8686 0.7330 0.097 Uiso 1 1 calc R
N12 N 1.8857(3) 0.9528(3) 0.7550(3) 0.0760(16) Uani 1 1 d .
N11 N 1.8147(3) 0.8126(3) 0.6874(3) 0.0762(16) Uani 1 1 d .
C61 C 1.8060(4) 0.9327(4) 0.7309(4) 0.0735(18) Uani 1 1 d .
H61 H 1.7826 0.9712 0.7409 0.088 Uiso 1 1 calc R
N10 N 1.7616(3) 0.8508(3) 0.6902(3) 0.0644(13) Uani 1 1 d .
C59 C 1.6267(4) 0.8479(6) 0.6420(4) 0.094(2) Uani 1 1 d .
H59 H 1.6499 0.9056 0.6594 0.113 Uiso 1 1 calc R
C60 C 1.6738(3) 0.8034(5) 0.6529(3) 0.0737(19) Uani 1 1 d .
C58 C 1.6389(4) 0.7180(5) 0.6283(4) 0.089(2) Uani 1 1 d .
H58 H 1.6727 0.6909 0.6365 0.106 Uiso 1 1 calc R
C57 C 1.5372(4) 0.7959(6) 0.6007(4) 0.099(2) Uani 1 1 d U
H57 H 1.5016 0.8203 0.5900 0.119 Uiso 1 1 calc R
C56 C 1.5550(5) 0.6725(6) 0.5918(4) 0.106(3) Uani 1 1 d .
H56 H 1.5326 0.6152 0.5771 0.128 Uiso 1 1 calc R
C55 C 1.5058(5) 0.7082(7) 0.5772(5) 0.103(3) Uani 1 1 d U
Zn1 Zn 0.70338(3) 0.39764(3) 0.27816(3) 0.04228(19) Uani 1 1 d .
Zn2 Zn 0.71113(3) 0.88497(4) 0.26461(4) 0.0465(2) Uani 1 1 d .
Cl2 Cl 0.33259(10) 0.95667(9) 0.16378(10) 0.0671(5) Uani 1 1 d .
Cl1 Cl 0.93963(10) 0.73539(12) 0.35932(13) 0.0860(6) Uani 1 1 d .
C83 C 0.1431(3) 0.6405(3) 0.1042(4) 0.0594(16) Uani 1 1 d .
N3 N 0.6683(2) 0.4704(2) 0.2239(2) 0.0430(10) Uani 1 1 d .
C33 C 0.7209(4) 0.2220(4) 0.0804(4) 0.0706(18) Uani 1 1 d .
H33 H 0.6842 0.1775 0.0359 0.085 Uiso 1 1 calc R
N9 N 0.7311(2) 0.4945(3) 0.3850(2) 0.0477(11) Uani 1 1 d .
N1 N 0.6710(2) 0.2897(3) 0.3022(2) 0.0474(11) Uani 1 1 d .
N2 N 0.5752(2) 0.3408(2) 0.2346(2) 0.0394(10) Uani 1 1 d .
N20 N 0.8390(2) 0.9382(2) 0.3063(2) 0.0458(11) Uani 1 1 d .
N15 N 0.6723(2) 0.9503(2) 0.2040(2) 0.0457(11) Uani 1 1 d .
N8 N 0.8316(2) 0.4523(2) 0.3225(2) 0.0407(10) Uani 1 1 d .
N7 N 0.7432(2) 0.3271(2) 0.1944(2) 0.0458(10) Uani 1 1 d .
N21 N 0.7436(2) 0.9915(2) 0.3682(2) 0.0468(11) Uani 1 1 d .
N16 N -0.3485(3) 0.4208(3) 0.0040(3) 0.0545(12) Uani 1 1 d .
N4 N -0.3547(3) -0.0941(3) -0.0074(3) 0.0527(12) Uani 1 1 d .
N19 N 0.7460(3) 0.8090(2) 0.1812(3) 0.0496(11) Uani 1 1 d .
N13 N 0.6824(3) 0.7879(2) 0.3032(2) 0.0483(11) Uani 1 1 d .
N14 N 0.5826(2) 0.8284(2) 0.2270(2) 0.0438(10) Uani 1 1 d .
C38 C 0.9604(3) 0.4523(3) 0.3166(3) 0.0492(14) Uani 1 1 d .
H38 H 0.9900 0.4301 0.2904 0.059 Uiso 1 1 calc R
O7 O 0.3413(3) 0.9126(3) 0.0974(3) 0.0947(15) Uani 1 1 d .
N17 N -0.3907(3) 0.3647(3) 0.0251(3) 0.0685(14) Uani 1 1 d .
N18 N -0.4795(3) 0.3877(3) -0.0503(3) 0.0746(15) Uani 1 1 d .
C8 C 0.4492(3) 0.2391(3) 0.2211(3) 0.0449(13) Uani 1 1 d .
H8 H 0.4224 0.1940 0.2296 0.054 Uiso 1 1 calc R
C42 C 0.8125(3) 0.5431(3) 0.4237(3) 0.0457(13) Uani 1 1 d .
C24 C -0.0938(3) 0.0195(4) 0.0654(3) 0.0562(15) Uani 1 1 d .
C10 C 0.4471(3) 0.3399(3) 0.1754(3) 0.0475(13) Uani 1 1 d .
H10 H 0.4187 0.3625 0.1513 0.057 Uiso 1 1 calc R
C5 C 0.5596(3) 0.1644(3) 0.2779(3) 0.0555(15) Uani 1 1 d .
H5 H 0.5028 0.1316 0.2604 0.067 Uiso 1 1 calc R
C4 C 0.6984(4) 0.1863(4) 0.3312(4) 0.0667(17) Uani 1 1 d .
H4 H 0.7370 0.1685 0.3498 0.080 Uiso 1 1 calc R
C16 C 0.3108(3) 0.2342(3) 0.1615(3) 0.0537(15) Uani 1 1 d .
C12 C 0.5856(3) 0.4459(3) 0.1935(3) 0.0414(12) Uani 1 1 d .
C78 C 0.3186(3) 0.7132(3) 0.1503(3) 0.0507(14) Uani 1 1 d .
C70 C 0.4106(3) 0.7528(3) 0.1763(3) 0.0468(13) Uani 1 1 d .
C72 C 0.5379(3) 0.8538(3) 0.1871(3) 0.0425(12) Uani 1 1 d .
C85 C 0.0048(4) 0.5663(4) 0.1043(4) 0.0721(18) Uani 1 1 d .
H85 H 0.0314 0.5590 0.1434 0.086 Uiso 1 1 calc R
C100 C 0.9648(3) 1.0349(3) 0.4039(3) 0.0547(14) Uani 1 1 d .
H100 H 0.9920 1.0804 0.4497 0.066 Uiso 1 1 calc R
C37 C 0.8758(3) 0.4211(3) 0.2868(3) 0.0438(13) Uani 1 1 d .
C91 C -0.2597(3) 0.4578(3) 0.0292(3) 0.0521(14) Uani 1 1 d .
C41 C 0.8697(3) 0.5143(3) 0.3897(3) 0.0438(12) Uani 1 1 d .
C47 C 1.0934(3) 0.5547(3) 0.4208(3) 0.0533(14) Uani 1 1 d .
C40 C 0.9546(3) 0.5487(3) 0.4230(3) 0.0506(14) Uani 1 1 d .
H40 H 0.9802 0.5925 0.4697 0.061 Uiso 1 1 calc R
N6 N -0.4863(3) -0.1243(3) -0.0571(3) 0.0731(15) Uani 1 1 d .
C69 C 0.4588(3) 0.7280(3) 0.2177(3) 0.0532(14) Uani 1 1 d .
H69 H 0.4332 0.6848 0.2289 0.064 Uiso 1 1 calc R
C39 C 1.0019(3) 0.5179(3) 0.3869(3) 0.0479(13) Uani 1 1 d .
C112 C 1.2337(5) 1.1438(6) 0.4728(4) 0.105(3) Uani 1 1 d .
H112 H 1.2653 1.2011 0.4983 0.126 Uiso 1 1 calc R
C20 C 0.1817(3) 0.1184(4) 0.1281(3) 0.0604(16) Uani 1 1 d .
H20 H 0.1547 0.0644 0.1223 0.072 Uiso 1 1 calc R
C104 C 0.8264(3) 0.8295(3) 0.1977(3) 0.0500(14) Uani 1 1 d .
C6 C 0.5891(3) 0.2415(3) 0.2765(3) 0.0460(13) Uani 1 1 d .
N5 N -0.3959(3) -0.1595(3) 0.0053(3) 0.0664(14) Uani 1 1 d .
C71 C 0.4526(3) 0.8172(3) 0.1609(3) 0.0484(13) Uani 1 1 d .
H71 H 0.4229 0.8354 0.1327 0.058 Uiso 1 1 calc R
C74 C 0.5557(3) 0.9647(4) 0.1392(3) 0.0566(15) Uani 1 1 d .
H74 H 0.4985 0.9464 0.1190 0.068 Uiso 1 1 calc R
C86 C -0.0861(3) 0.5314(4) 0.0794(4) 0.0637(16) Uani 1 1 d .
C124 C 1.8754(5) 1.2420(6) 0.7192(5) 0.111(3) Uani 1 1 d .
H124 H 1.9302 1.2724 0.7260 0.133 Uiso 1 1 calc R
C11 C 0.5325(3) 0.3732(3) 0.2003(3) 0.0402(12) Uani 1 1 d .
C9 C 0.4025(3) 0.2713(3) 0.1863(3) 0.0470(13) Uani 1 1 d .
C102 C 0.9667(3) 0.9323(3) 0.3003(3) 0.0530(14) Uani 1 1 d .
H102 H 0.9948 0.9067 0.2748 0.064 Uiso 1 1 calc R
C36 C 0.8239(3) 0.3511(3) 0.2119(3) 0.0451(13) Uani 1 1 d .
C107 C 0.7197(4) 0.7007(4) 0.0677(4) 0.0726(19) Uani 1 1 d .
H107 H 0.6818 0.6571 0.0232 0.087 Uiso 1 1 calc R
C54 C 1.4134(4) 0.6519(6) 0.5348(5) 0.114(3) Uani 1 1 d DU
H54 H 1.3981 0.5948 0.5180 0.137 Uiso 1 1 calc R
C23 C -0.0028(3) 0.0559(4) 0.0885(3) 0.0637(16) Uani 1 1 d .
H23 H 0.0237 0.0262 0.1041 0.076 Uiso 1 1 calc R
C7 C 0.5347(3) 0.2736(3) 0.2430(3) 0.0393(12) Uani 1 1 d .
C68 C 0.5446(3) 0.7668(3) 0.2426(3) 0.0450(13) Uani 1 1 d .
C29 C -0.2666(3) -0.0557(3) 0.0181(3) 0.0497(14) Uani 1 1 d .
C32 C 0.6920(3) 0.2629(3) 0.1298(3) 0.0571(15) Uani 1 1 d .
H32 H 0.6350 0.2456 0.1184 0.069 Uiso 1 1 calc R
C88 C -0.1343(4) 0.5383(4) 0.0211(4) 0.0711(18) Uani 1 1 d .
H88 H -0.1078 0.5682 -0.0011 0.085 Uiso 1 1 calc R
C13 C 0.5551(3) 0.4873(3) 0.1588(3) 0.0579(15) Uani 1 1 d .
H13 H 0.4980 0.4703 0.1389 0.069 Uiso 1 1 calc R
C109 C 1.1008(3) 1.0313(4) 0.4029(3) 0.0587(15) Uani 1 1 d .
C077 C 0.7201(3) 0.5350(3) 0.2197(3) 0.0548(14) Uani 1 1 d .
H077 H 0.7769 0.5523 0.2416 0.066 Uiso 1 1 calc R
C82 C 0.1851(3) 0.6853(4) 0.0718(4) 0.0700(18) Uani 1 1 d .
H82 H 0.1545 0.6916 0.0337 0.084 Uiso 1 1 calc R
C25 C -0.1422(3) 0.0548(4) 0.0394(4) 0.075(2) Uani 1 1 d .
H25 H -0.1164 0.1054 0.0382 0.090 Uiso 1 1 calc R
C77 C 0.7224(3) 1.0147(3) 0.1979(3) 0.0569(15) Uani 1 1 d .
H77 H 0.7795 1.0325 0.2182 0.068 Uiso 1 1 calc R
C94 C 0.6907(4) 1.0176(4) 0.3945(3) 0.0572(15) Uani 1 1 d .
H94 H 0.6339 0.9860 0.3693 0.069 Uiso 1 1 calc R
C73 C 0.5893(3) 0.9251(3) 0.1755(3) 0.0454(13) Uani 1 1 d .
C98 C 0.8253(3) 1.0371(3) 0.4052(3) 0.0465(13) Uani 1 1 d .
C103 C 0.8816(3) 0.9028(3) 0.2702(3) 0.0470(13) Uani 1 1 d .
C35 C 0.8573(4) 0.3133(4) 0.1638(3) 0.0660(17) Uani 1 1 d .
H35 H 0.9146 0.3318 0.1761 0.079 Uiso 1 1 calc R
O8 O 0.3608(4) 1.0404(3) 0.1789(3) 0.131(2) Uani 1 1 d .
C67 C 0.6013(3) 0.7435(3) 0.2860(3) 0.0503(14) Uani 1 1 d .
C101 C 1.0106(3) 0.9997(3) 0.3681(3) 0.0525(14) Uani 1 1 d .
C84 C 0.0519(3) 0.6055(3) 0.0787(4) 0.0669(17) Uani 1 1 d .
H84 H 0.0255 0.6127 0.0394 0.080 Uiso 1 1 calc R
C50 C 1.2251(3) 0.5439(4) 0.4442(4) 0.0682(18) Uani 1 1 d .
H50 H 1.2540 0.5102 0.4378 0.082 Uiso 1 1 calc R
C99 C 0.8801(3) 1.0032(3) 0.3723(3) 0.0464(13) Uani 1 1 d .
C21 C 0.1357(3) 0.1607(4) 0.1137(4) 0.0662(17) Uani 1 1 d U
C108 C 0.6927(4) 0.7442(3) 0.1177(3) 0.0586(16) Uani 1 1 d .
H108 H 0.6359 0.7285 0.1072 0.070 Uiso 1 1 calc R
O6 O 0.3805(4) 0.9471(4) 0.2210(3) 0.119(2) Uani 1 1 d .
C48 C 1.1389(3) 0.5074(4) 0.4136(4) 0.0656(17) Uani 1 1 d .
H48 H 1.1112 0.4496 0.3876 0.079 Uiso 1 1 calc R
C90 C -0.2197(3) 0.5021(4) -0.0038(4) 0.0661(17) Uani 1 1 d .
H90 H -0.2504 0.5073 -0.0425 0.079 Uiso 1 1 calc R
O11 O 0.1028(7) 0.7758(7) 0.7280(6) 0.241(5) Uani 1 1 d .
C63 C 0.7369(4) 0.7680(4) 0.3402(3) 0.0607(16) Uani 1 1 d .
H63 H 0.7933 0.7991 0.3532 0.073 Uiso 1 1 calc R
N22 N 1.7459(3) 1.1907(4) 0.6821(3) 0.0789(16) Uani 1 1 d .
C95 C 0.7166(4) 1.0882(4) 0.4564(4) 0.0630(16) Uani 1 1 d .
H95 H 0.6784 1.1052 0.4730 0.076 Uiso 1 1 calc R
C106 C 0.8017(4) 0.7216(4) 0.0838(4) 0.081(2) Uani 1 1 d .
H106 H 0.8208 0.6918 0.0507 0.098 Uiso 1 1 calc R
C76 C 0.6929(4) 1.0559(3) 0.1629(3) 0.0606(16) Uani 1 1 d .
H76 H 0.7294 1.1002 0.1588 0.073 Uiso 1 1 calc R
C79 C 0.2774(3) 0.6658(4) 0.1819(4) 0.0657(17) Uani 1 1 d .
H79 H 0.3085 0.6579 0.2185 0.079 Uiso 1 1 calc R
C3 C 0.7247(4) 0.2621(4) 0.3291(4) 0.0612(16) Uani 1 1 d .
H3 H 0.7813 0.2954 0.3468 0.073 Uiso 1 1 calc R
C97 C 0.8553(4) 1.1081(3) 0.4682(3) 0.0607(16) Uani 1 1 d .
H97 H 0.9123 1.1385 0.4929 0.073 Uiso 1 1 calc R
C75 C 0.6081(4) 1.0303(4) 0.1337(4) 0.0657(17) Uani 1 1 d .
H75 H 0.5868 1.0580 0.1105 0.079 Uiso 1 1 calc R
C30 C -0.4110(3) -0.0758(4) -0.0444(4) 0.0670(17) Uani 1 1 d .
H30 H -0.3973 -0.0332 -0.0590 0.080 Uiso 1 1 calc R
C45 C 0.6989(4) 0.5839(4) 0.4763(4) 0.0646(16) Uani 1 1 d .
H45 H 0.6591 0.5962 0.4940 0.078 Uiso 1 1 calc R
C15 C 0.6928(4) 0.5779(4) 0.1840(4) 0.0670(17) Uani 1 1 d .
H15 H 0.7305 0.6220 0.1807 0.080 Uiso 1 1 calc R
C43 C 0.8401(4) 0.6133(3) 0.4886(3) 0.0574(15) Uani 1 1 d .
H43 H 0.8966 0.6458 0.5142 0.069 Uiso 1 1 calc R
C18 C 0.2670(3) 0.1538(3) 0.1509(3) 0.0587(16) Uani 1 1 d .
H18 H 0.2960 0.1227 0.1594 0.070 Uiso 1 1 calc R
C92 C -0.4031(4) 0.4325(4) -0.0416(4) 0.0670(17) Uani 1 1 d .
H92 H -0.3888 0.4675 -0.0639 0.080 Uiso 1 1 calc R
C44 C 0.7823(4) 0.6342(4) 0.5146(3) 0.0664(17) Uani 1 1 d .
H44 H 0.7994 0.6819 0.5577 0.080 Uiso 1 1 calc R
C26 C -0.1340(4) -0.0542(5) 0.0685(4) 0.083(2) Uani 1 1 d .
H26 H -0.1032 -0.0789 0.0871 0.099 Uiso 1 1 calc R
C46 C 0.6759(3) 0.5167(4) 0.4129(3) 0.0551(15) Uani 1 1 d .
H46 H 0.6195 0.4838 0.3869 0.066 Uiso 1 1 calc R
C31 C -0.4742(3) -0.1729(4) -0.0263(4) 0.075(2) Uani 1 1 d .
H31 H -0.5186 -0.2147 -0.0266 0.090 Uiso 1 1 calc R
N23 N 1.8122(4) 1.2435(4) 0.6747(4) 0.101(2) Uani 1 1 d .
C66 C 0.5737(4) 0.6790(4) 0.3050(4) 0.0666(17) Uani 1 1 d .
H66 H 0.5172 0.6488 0.2927 0.080 Uiso 1 1 calc R
C14 C 0.6085(4) 0.5532(4) 0.1535(4) 0.0643(17) Uani 1 1 d .
H14 H 0.5882 0.5809 0.1297 0.077 Uiso 1 1 calc R
C111 C 1.1388(4) 0.9770(5) 0.3964(4) 0.078(2) Uani 1 1 d .
H111 H 1.1073 0.9198 0.3697 0.093 Uiso 1 1 calc R
C96 C 0.8007(4) 1.1343(4) 0.4945(4) 0.0679(17) Uani 1 1 d .
H96 H 0.8199 1.1827 0.5375 0.081 Uiso 1 1 calc R
C93 C -0.4680(4) 0.3484(4) -0.0086(4) 0.0717(18) Uani 1 1 d .
H93 H -0.5122 0.3117 -0.0038 0.086 Uiso 1 1 calc R
C105 C 0.8575(4) 0.7871(4) 0.1495(4) 0.0726(19) Uani 1 1 d .
H105 H 0.9144 0.8025 0.1612 0.087 Uiso 1 1 calc R
C81 C 0.1916(3) 0.6308(4) 0.1599(4) 0.0678(17) Uani 1 1 d .
H81 H 0.1660 0.6006 0.1824 0.081 Uiso 1 1 calc R
C120 C 1.6440(4) 1.2268(6) 0.6224(4) 0.088(2) Uani 1 1 d .
H120 H 1.6859 1.2772 0.6327 0.105 Uiso 1 1 calc R
C34 C 0.8043(4) 0.2476(4) 0.0973(4) 0.0732(19) Uani 1 1 d .
H34 H 0.8254 0.2210 0.0642 0.088 Uiso 1 1 calc R
N24 N 1.8557(4) 1.1937(5) 0.7543(4) 0.102(2) Uani 1 1 d .
C131 C 0.6157(4) 0.1374(4) 0.3058(4) 0.0675(17) Uani 1 1 d .
H131 H 0.5972 0.0860 0.3072 0.081 Uiso 1 1 calc R
C118 C 1.5599(5) 1.2067(7) 0.5850(4) 0.104(3) Uani 1 1 d .
H118 H 1.5463 1.2450 0.5717 0.125 Uiso 1 1 calc R
C80 C 0.2706(3) 0.7204(4) 0.0945(4) 0.0646(17) Uani 1 1 d .
H80 H 0.2963 0.7496 0.0714 0.078 Uiso 1 1 calc R
C110 C 1.1505(4) 1.1151(4) 0.4412(4) 0.080(2) Uani 1 1 d .
H110 H 1.1264 1.1530 0.4454 0.096 Uiso 1 1 calc R
C114 C 1.2722(4) 1.0922(7) 0.4686(4) 0.097(3) Uani 1 1 d .
C51 C 1.2226(4) 0.6762(4) 0.4888(4) 0.078(2) Uani 1 1 d .
H51 H 1.2507 0.7340 0.5132 0.094 Uiso 1 1 calc R
C52 C 1.2683(3) 0.6282(4) 0.4833(3) 0.0637(17) Uani 1 1 d .
C22 C 0.0453(3) 0.1248(4) 0.0898(4) 0.0708(19) Uani 1 1 d .
H22 H 0.0190 0.1544 0.0738 0.085 Uiso 1 1 calc R
C28 C -0.2206(3) -0.0920(4) 0.0440(4) 0.0721(19) Uani 1 1 d .
H28 H -0.2471 -0.1423 0.0455 0.087 Uiso 1 1 calc R
C27 C -0.2273(3) 0.0176(4) 0.0153(4) 0.074(2) Uani 1 1 d .
H27 H -0.2584 0.0423 -0.0030 0.089 Uiso 1 1 calc R
C87 C -0.1278(4) 0.4867(4) 0.1105(4) 0.077(2) Uani 1 1 d .
H87 H -0.0977 0.4804 0.1488 0.092 Uiso 1 1 calc R
C65 C 0.6317(4) 0.6604(4) 0.3425(4) 0.0740(19) Uani 1 1 d .
H65 H 0.6145 0.6173 0.3561 0.089 Uiso 1 1 calc R
O5 O 0.2497(4) 0.9278(4) 0.1577(4) 0.158(3) Uani 1 1 d .
C113 C 1.2247(4) 1.0084(6) 0.4301(5) 0.091(2) Uani 1 1 d .
H113 H 1.2501 0.9716 0.4262 0.110 Uiso 1 1 calc R
C64 C 0.7133(4) 0.7043(4) 0.3596(4) 0.0705(18) Uani 1 1 d .
H64 H 0.7529 0.6915 0.3843 0.085 Uiso 1 1 calc R
C123 C 1.7740(5) 1.1647(5) 0.7309(4) 0.087(2) Uani 1 1 d .
H123 H 1.7402 1.1306 0.7462 0.104 Uiso 1 1 calc R
C89 C -0.2151(3) 0.4502(4) 0.0856(4) 0.0731(19) Uani 1 1 d .
H89 H -0.2422 0.4208 0.1079 0.088 Uiso 1 1 calc R
C53 C 1.3587(4) 0.6736(6) 0.5208(4) 0.095(2) Uani 1 1 d DU
H53 H 1.3774 0.7310 0.5371 0.115 Uiso 1 1 calc R
C17 C 0.2658(4) 0.2771(4) 0.1476(5) 0.098(2) Uani 1 1 d U
H17 H 0.2934 0.3312 0.1538 0.118 Uiso 1 1 calc R
C49 C 1.1371(3) 0.6409(3) 0.4594(4) 0.074(2) Uani 1 1 d .
H49 H 1.1085 0.6748 0.4653 0.088 Uiso 1 1 calc R
O1 O 1.0172(4) 0.7372(5) 0.3814(4) 0.167(3) Uani 1 1 d U
O2 O 0.8843(5) 0.6753(6) 0.3665(6) 0.203(4) Uani 1 1 d U
O3 O 0.9072(6) 0.7314(6) 0.2926(5) 0.203(4) Uani 1 1 d U
O4 O 0.9392(5) 0.8092(6) 0.4132(5) 0.207(4) Uani 1 1 d U
Cl3 Cl 0.05984(11) 0.77151(13) 0.66330(13) 0.0855(6) Uani 1 1 d .
O9 O 0.0633(6) 0.7081(7) 0.6090(6) 0.242(5) Uani 1 1 d .
O10 O -0.0167(5) 0.7564(7) 0.6489(7) 0.313(9) Uani 1 1 d .
C19 C 0.1791(4) 0.2417(4) 0.1242(5) 0.100(2) Uani 1 1 d U
H19 H 0.1500 0.2728 0.1156 0.120 Uiso 1 1 calc R
C119 C 1.5212(5) 1.0778(6) 0.5886(5) 0.109(3) Uani 1 1 d .
H119 H 1.4808 1.0257 0.5767 0.131 Uiso 1 1 calc R
C121 C 1.6012(4) 1.0976(5) 0.6260(4) 0.093(2) Uani 1 1 d .
H121 H 1.6146 1.0599 0.6404 0.112 Uiso 1 1 calc R
Cl4 Cl 0.42525(18) 0.52005(19) 0.35048(18) 0.1428(11) Uani 1 1 d .
O12 O 0.4510(7) 0.4843(6) 0.2991(7) 0.305(8) Uani 1 1 d .
O13 O 0.4934(6) 0.5648(10) 0.4128(6) 0.394(12) Uani 1 1 d .
O15 O 0.3638(6) 0.4710(5) 0.3622(8) 0.278(7) Uani 1 1 d .
O14 O 0.3798(12) 0.5599(13) 0.309(2) 0.63(3) Uani 1 1 d .
O17 O 0.0984(8) 0.8408(7) 0.6685(8) 0.330(9) Uani 1 1 d .
C115 C 1.3636(5) 1.1294(7) 0.5084(5) 0.140(4) Uani 1 1 d D
H115 H 1.3897 1.1861 0.5214 0.168 Uiso 1 1 calc R
C116 C 1.4098(6) 1.1003(8) 0.5269(5) 0.136(4) Uani 1 1 d D
H116 H 1.3822 1.0431 0.5107 0.164 Uiso 1 1 calc R
O1W O 0.9509(3) 0.1381(4) 0.8416(4) 0.133(2) Uani 1 1 d .
O3W O 0.3514(4) 0.4764(5) 0.1479(5) 0.156(3) Uani 1 1 d .
O5W O 0.9557(6) 0.6866(6) 0.7795(5) 0.215(4) Uani 1 1 d .
O2W O 0.9194(8) 0.1893(7) 0.9612(6) 0.260(5) Uani 1 1 d .
O6W O 0.1932(7) 0.4382(8) 0.1477(10) 0.346(10) Uani 1 1 d .
O7W O 0.8157(10) 0.6545(7) 0.6996(7) 0.320(7) Uani 1 1 d .
O4W O 0.0309(8) 0.3422(10) 0.0908(11) 0.351(10) Uani 1 1 d .

loop_
_atom_site_aniso_label
_atom_site_aniso_U_11
_atom_site_aniso_U_22
_atom_site_aniso_U_33
_atom_site_aniso_U_23
_atom_site_aniso_U_13
_atom_site_aniso_U_12
C122 0.050(4) 0.094(5) 0.058(4) 0.031(4) 0.016(3) 0.026(4)
C117 0.045(4) 0.166(8) 0.070(5) 0.053(6) 0.019(4) 0.033(5)
C62 0.042(4) 0.097(5) 0.094(6) 0.038(4) 0.012(4) 0.030(4)
N12 0.037(3) 0.079(4) 0.091(4) 0.034(3) 0.006(3) 0.013(3)
N11 0.036(3) 0.082(4) 0.086(4) 0.019(3) 0.010(3) 0.022(3)
C61 0.052(4) 0.085(5) 0.083(5) 0.035(4) 0.018(4) 0.034(4)
N10 0.033(3) 0.073(3) 0.068(4) 0.021(3) 0.010(2) 0.013(2)
C59 0.047(4) 0.155(7) 0.090(6) 0.065(5) 0.025(4) 0.042(4)
C60 0.030(3) 0.119(6) 0.056(4) 0.033(4) 0.011(3) 0.021(4)
C58 0.043(4) 0.089(5) 0.082(5) 0.004(4) 0.018(4) 0.004(3)
C57 0.056(4) 0.188(7) 0.089(5) 0.090(6) 0.032(4) 0.057(5)
C56 0.050(5) 0.131(7) 0.078(6) 0.010(5) 0.011(4) 0.011(5)
C55 0.059(5) 0.165(7) 0.076(5) 0.058(6) 0.029(4) 0.024(5)
Zn1 0.0235(3) 0.0458(3) 0.0488(4) 0.0197(3) 0.0046(3) 0.0102(2)
Zn2 0.0296(3) 0.0476(4) 0.0555(4) 0.0231(3) 0.0077(3) 0.0122(3)
Cl2 0.0616(10) 0.0537(8) 0.0896(13) 0.0323(8) 0.0263(9) 0.0275(7)
Cl1 0.0440(9) 0.0938(13) 0.1040(16) 0.0491(12) 0.0112(10) 0.0122(9)
C83 0.042(3) 0.051(3) 0.078(5) 0.024(3) 0.017(3) 0.017(3)
N3 0.031(2) 0.044(2) 0.048(3) 0.023(2) 0.007(2) 0.0100(18)
C33 0.066(4) 0.063(4) 0.048(4) 0.007(3) 0.004(3) 0.014(3)
N9 0.037(2) 0.054(3) 0.051(3) 0.023(2) 0.011(2) 0.021(2)
N1 0.033(2) 0.057(3) 0.060(3) 0.032(2) 0.016(2) 0.020(2)
N2 0.032(2) 0.038(2) 0.044(3) 0.0158(19) 0.0100(19) 0.0160(18)
N20 0.040(2) 0.042(2) 0.052(3) 0.021(2) 0.011(2) 0.017(2)
N15 0.035(2) 0.043(2) 0.057(3) 0.025(2) 0.015(2) 0.0117(19)
N8 0.031(2) 0.038(2) 0.043(3) 0.015(2) 0.005(2) 0.0108(18)
N7 0.030(2) 0.045(2) 0.046(3) 0.012(2) 0.005(2) 0.0100(18)
N21 0.037(2) 0.049(2) 0.050(3) 0.021(2) 0.011(2) 0.016(2)
N16 0.032(2) 0.054(3) 0.061(3) 0.017(2) 0.005(2) 0.014(2)
N4 0.033(2) 0.054(3) 0.057(3) 0.022(2) 0.007(2) 0.009(2)
N19 0.035(2) 0.046(2) 0.060(3) 0.023(2) 0.009(2) 0.013(2)
N13 0.038(2) 0.048(2) 0.057(3) 0.027(2) 0.011(2) 0.015(2)
N14 0.035(2) 0.041(2) 0.051(3) 0.018(2) 0.011(2) 0.0156(19)
C38 0.034(3) 0.051(3) 0.057(4) 0.019(3) 0.011(3) 0.018(2)
O7 0.127(4) 0.108(4) 0.077(3) 0.039(3) 0.045(3) 0.078(3)
N17 0.038(3) 0.089(4) 0.081(4) 0.051(3) 0.018(3) 0.015(3)
N18 0.037(3) 0.086(4) 0.090(4) 0.038(3) 0.010(3) 0.019(3)
C8 0.034(3) 0.041(3) 0.053(3) 0.019(2) 0.013(3) 0.011(2)
C42 0.036(3) 0.046(3) 0.048(3) 0.020(3) 0.008(3) 0.013(2)
C24 0.033(3) 0.068(4) 0.054(4) 0.023(3) 0.009(3) 0.014(3)
C10 0.034(3) 0.044(3) 0.057(4) 0.018(3) 0.007(3) 0.017(2)
C5 0.047(3) 0.046(3) 0.069(4) 0.026(3) 0.016(3) 0.017(3)
C4 0.073(5) 0.085(4) 0.075(5) 0.048(4) 0.029(4) 0.055(4)
C16 0.031(3) 0.045(3) 0.071(4) 0.017(3) 0.011(3) 0.014(2)
C12 0.033(3) 0.046(3) 0.044(3) 0.021(2) 0.009(2) 0.017(2)
C78 0.038(3) 0.041(3) 0.063(4) 0.016(3) 0.012(3) 0.014(2)
C70 0.034(3) 0.041(3) 0.056(4) 0.014(3) 0.013(3) 0.013(2)
C72 0.033(3) 0.042(3) 0.044(3) 0.016(2) 0.007(2) 0.013(2)
C85 0.041(3) 0.073(4) 0.075(5) 0.020(4) 0.011(3) 0.012(3)
C100 0.043(3) 0.055(3) 0.050(4) 0.020(3) 0.003(3) 0.012(3)
C37 0.031(3) 0.041(3) 0.050(3) 0.017(2) 0.006(2) 0.012(2)
C91 0.036(3) 0.051(3) 0.060(4) 0.018(3) 0.011(3) 0.017(2)
C41 0.034(3) 0.044(3) 0.048(3) 0.020(3) 0.007(3) 0.013(2)
C47 0.029(3) 0.053(3) 0.065(4) 0.023(3) 0.005(3) 0.012(2)
C40 0.036(3) 0.042(3) 0.051(4) 0.012(3) 0.002(3) 0.007(2)
N6 0.036(3) 0.084(4) 0.081(4) 0.042(3) -0.001(3) 0.010(3)
C69 0.040(3) 0.043(3) 0.070(4) 0.024(3) 0.017(3) 0.011(2)
C39 0.031(3) 0.042(3) 0.062(4) 0.023(3) 0.006(3) 0.012(2)
C112 0.049(5) 0.135(7) 0.074(6) 0.011(5) 0.013(4) 0.012(5)
C20 0.036(3) 0.062(3) 0.076(4) 0.034(3) 0.017(3) 0.010(3)
C104 0.040(3) 0.049(3) 0.056(4) 0.020(3) 0.012(3) 0.018(2)
C6 0.041(3) 0.050(3) 0.053(3) 0.024(3) 0.022(3) 0.021(2)
N5 0.041(3) 0.066(3) 0.082(4) 0.036(3) 0.011(3) 0.014(2)
C71 0.039(3) 0.050(3) 0.053(4) 0.019(3) 0.010(3) 0.021(2)
C74 0.048(3) 0.068(4) 0.062(4) 0.037(3) 0.016(3) 0.028(3)
C86 0.039(3) 0.068(4) 0.067(4) 0.023(3) 0.011(3) 0.015(3)
C124 0.041(4) 0.163(9) 0.089(6) 0.026(6) 0.015(4) 0.032(5)
C11 0.028(3) 0.037(3) 0.046(3) 0.014(2) 0.007(2) 0.011(2)
C9 0.028(3) 0.040(3) 0.057(4) 0.010(3) 0.010(3) 0.010(2)
C102 0.039(3) 0.054(3) 0.064(4) 0.024(3) 0.019(3) 0.020(3)
C36 0.035(3) 0.044(3) 0.048(3) 0.016(3) 0.009(3) 0.016(2)
C107 0.071(5) 0.048(3) 0.067(5) 0.009(3) 0.009(4) 0.013(3)
C54 0.063(5) 0.182(7) 0.090(5) 0.063(5) 0.028(4) 0.038(5)
C23 0.039(3) 0.075(4) 0.062(4) 0.026(3) 0.006(3) 0.015(3)
C7 0.034(3) 0.036(3) 0.045(3) 0.016(2) 0.012(2) 0.014(2)
C68 0.034(3) 0.041(3) 0.057(4) 0.022(3) 0.015(3) 0.013(2)
C29 0.032(3) 0.054(3) 0.052(4) 0.021(3) 0.009(3) 0.011(2)
C32 0.044(3) 0.058(3) 0.043(4) 0.012(3) 0.002(3) 0.010(3)
C88 0.045(4) 0.075(4) 0.093(5) 0.042(4) 0.022(4) 0.020(3)
C13 0.038(3) 0.060(3) 0.072(4) 0.034(3) 0.010(3) 0.017(3)
C109 0.037(3) 0.074(4) 0.061(4) 0.034(3) 0.013(3) 0.016(3)
C077 0.042(3) 0.059(3) 0.059(4) 0.030(3) 0.011(3) 0.015(3)
C82 0.042(3) 0.066(4) 0.092(5) 0.036(4) 0.007(3) 0.020(3)
C25 0.037(3) 0.056(4) 0.116(6) 0.037(4) 0.016(4) 0.010(3)
C77 0.048(3) 0.062(3) 0.066(4) 0.034(3) 0.021(3) 0.023(3)
C94 0.055(4) 0.062(4) 0.060(4) 0.030(3) 0.019(3) 0.029(3)
C73 0.040(3) 0.049(3) 0.046(3) 0.020(3) 0.011(3) 0.021(2)
C98 0.046(3) 0.043(3) 0.052(4) 0.023(3) 0.016(3) 0.019(2)
C103 0.036(3) 0.042(3) 0.059(4) 0.022(3) 0.010(3) 0.015(2)
C35 0.048(3) 0.067(4) 0.066(4) 0.011(3) 0.017(3) 0.024(3)
O8 0.141(5) 0.054(3) 0.143(5) 0.029(3) -0.005(4) 0.024(3)
C67 0.043(3) 0.045(3) 0.060(4) 0.022(3) 0.016(3) 0.017(2)
C101 0.033(3) 0.056(3) 0.062(4) 0.029(3) 0.006(3) 0.014(3)
C84 0.037(3) 0.060(4) 0.087(5) 0.027(3) 0.013(3) 0.013(3)
C50 0.036(3) 0.081(4) 0.090(5) 0.043(4) 0.013(3) 0.028(3)
C99 0.036(3) 0.044(3) 0.050(3) 0.020(3) 0.007(3) 0.012(2)
C21 0.029(3) 0.059(3) 0.102(5) 0.031(3) 0.021(3) 0.016(3)
C108 0.045(3) 0.046(3) 0.064(4) 0.018(3) 0.007(3) 0.009(3)
O6 0.188(6) 0.149(5) 0.088(4) 0.077(4) 0.063(4) 0.115(5)
C48 0.038(3) 0.057(3) 0.088(5) 0.031(3) 0.004(3) 0.017(3)
C90 0.044(3) 0.066(4) 0.081(5) 0.033(4) 0.013(3) 0.019(3)
O11 0.252(11) 0.243(10) 0.158(9) 0.109(8) 0.004(8) 0.037(8)
C63 0.051(3) 0.066(4) 0.069(4) 0.037(3) 0.015(3) 0.025(3)
N22 0.045(3) 0.111(4) 0.070(4) 0.038(4) 0.016(3) 0.025(3)
C95 0.060(4) 0.064(4) 0.072(5) 0.031(4) 0.025(4) 0.032(3)
C106 0.077(5) 0.059(4) 0.083(5) 0.007(4) 0.026(4) 0.026(4)
C76 0.064(4) 0.058(3) 0.069(4) 0.037(3) 0.028(3) 0.023(3)
C79 0.041(3) 0.078(4) 0.072(4) 0.029(4) 0.018(3) 0.022(3)
C3 0.046(3) 0.076(4) 0.077(4) 0.047(4) 0.020(3) 0.031(3)
C97 0.054(4) 0.057(3) 0.056(4) 0.019(3) 0.010(3) 0.017(3)
C75 0.074(4) 0.072(4) 0.070(4) 0.044(4) 0.026(4) 0.039(4)
C30 0.035(3) 0.083(4) 0.075(5) 0.047(4) 0.004(3) 0.011(3)
C45 0.066(4) 0.075(4) 0.062(4) 0.027(4) 0.031(4) 0.040(3)
C15 0.062(4) 0.055(3) 0.085(5) 0.040(3) 0.025(4) 0.015(3)
C43 0.053(3) 0.055(3) 0.052(4) 0.016(3) 0.012(3) 0.021(3)
C18 0.031(3) 0.063(3) 0.079(4) 0.034(3) 0.015(3) 0.014(3)
C92 0.044(4) 0.069(4) 0.085(5) 0.039(4) 0.011(3) 0.021(3)
C44 0.082(5) 0.065(4) 0.052(4) 0.016(3) 0.023(4) 0.041(4)
C26 0.042(4) 0.111(5) 0.110(6) 0.076(5) 0.018(4) 0.025(4)
C46 0.040(3) 0.068(4) 0.063(4) 0.032(3) 0.016(3) 0.026(3)
C31 0.031(3) 0.072(4) 0.095(5) 0.035(4) 0.007(3) 0.002(3)
N23 0.050(4) 0.152(6) 0.081(5) 0.043(4) 0.026(3) 0.026(4)
C66 0.052(4) 0.059(4) 0.093(5) 0.044(4) 0.025(4) 0.016(3)
C14 0.059(4) 0.066(4) 0.076(5) 0.045(3) 0.014(3) 0.029(3)
C111 0.044(4) 0.100(5) 0.093(5) 0.056(4) 0.017(4) 0.024(4)
C96 0.084(5) 0.054(3) 0.060(4) 0.020(3) 0.025(4) 0.028(3)
C93 0.037(4) 0.084(4) 0.090(5) 0.046(4) 0.014(3) 0.018(3)
C105 0.049(4) 0.061(4) 0.086(5) 0.011(4) 0.021(4) 0.022(3)
C81 0.043(3) 0.073(4) 0.079(5) 0.032(4) 0.018(3) 0.016(3)
C120 0.065(5) 0.129(6) 0.074(5) 0.049(5) 0.027(4) 0.040(5)
C34 0.075(5) 0.072(4) 0.058(4) 0.010(3) 0.032(4) 0.028(4)
N24 0.059(4) 0.139(6) 0.086(5) 0.027(4) 0.016(4) 0.045(4)
C131 0.073(5) 0.059(4) 0.079(5) 0.036(3) 0.022(4) 0.035(3)
C118 0.087(6) 0.179(9) 0.074(5) 0.070(6) 0.028(5) 0.072(6)
C80 0.039(3) 0.066(4) 0.092(5) 0.044(4) 0.017(3) 0.020(3)
C110 0.037(3) 0.092(5) 0.072(5) 0.013(4) 0.013(3) 0.007(3)
C114 0.037(4) 0.164(9) 0.061(5) 0.048(5) 0.008(4) 0.012(5)
C51 0.039(3) 0.058(4) 0.090(5) 0.012(3) 0.001(3) -0.001(3)
C52 0.032(3) 0.084(4) 0.062(4) 0.036(4) 0.003(3) 0.013(3)
C22 0.030(3) 0.065(4) 0.100(5) 0.033(4) 0.007(3) 0.013(3)
C28 0.037(3) 0.085(4) 0.101(5) 0.061(4) 0.019(3) 0.014(3)
C27 0.039(3) 0.062(4) 0.107(6) 0.034(4) 0.010(4) 0.016(3)
C87 0.041(4) 0.096(5) 0.077(5) 0.042(4) 0.004(3) 0.015(3)
C65 0.065(4) 0.073(4) 0.102(6) 0.058(4) 0.025(4) 0.032(4)
O5 0.078(4) 0.180(6) 0.203(8) 0.067(6) 0.080(5) 0.034(4)
C113 0.057(5) 0.152(8) 0.100(6) 0.079(6) 0.032(5) 0.056(5)
C64 0.069(4) 0.079(4) 0.084(5) 0.048(4) 0.024(4) 0.045(4)
C123 0.065(5) 0.115(6) 0.083(6) 0.043(5) 0.022(4) 0.041(4)
C89 0.037(3) 0.095(5) 0.083(5) 0.043(4) 0.016(3) 0.021(3)
C53 0.052(4) 0.173(6) 0.086(5) 0.076(5) 0.027(4) 0.053(4)
C17 0.039(3) 0.060(4) 0.180(7) 0.056(4) 0.019(4) 0.012(3)
C49 0.037(3) 0.052(3) 0.100(5) 0.015(3) 0.003(3) 0.013(3)
O1 0.092(4) 0.206(6) 0.153(6) 0.023(4) 0.038(4) 0.062(4)
O2 0.173(6) 0.189(6) 0.249(8) 0.143(6) 0.065(5) 0.031(5)
O3 0.246(8) 0.210(7) 0.164(7) 0.115(6) 0.043(5) 0.090(6)
O4 0.178(7) 0.180(6) 0.193(7) 0.008(5) 0.015(5) 0.101(5)
Cl3 0.0560(11) 0.0792(12) 0.0986(16) 0.0327(11) 0.0143(11) 0.0158(9)
O9 0.196(9) 0.239(10) 0.201(10) -0.003(8) 0.025(8) 0.121(8)
O10 0.073(5) 0.320(13) 0.295(14) -0.095(10) 0.031(7) 0.051(6)
C19 0.043(3) 0.071(4) 0.169(6) 0.051(4) 0.014(4) 0.021(3)
C119 0.053(5) 0.163(8) 0.101(7) 0.064(6) 0.011(4) 0.035(5)
C121 0.057(4) 0.110(6) 0.104(6) 0.054(5) 0.022(4) 0.020(4)
Cl4 0.106(2) 0.138(2) 0.141(2) 0.0249(18) 0.0650(19) 0.0234(17)
O12 0.286(12) 0.194(8) 0.306(14) -0.050(8) 0.222(12) 0.037(8)
O13 0.109(7) 0.58(2) 0.147(9) -0.062(12) 0.031(7) -0.024(11)
O15 0.224(10) 0.163(7) 0.465(19) 0.126(10) 0.244(12) 0.033(7)
O14 0.44(2) 0.52(3) 1.53(8) 0.76(5) 0.64(4) 0.40(2)
O17 0.342(16) 0.182(9) 0.331(17) 0.176(11) -0.035(12) -0.024(10)
C115 0.078(6) 0.265(13) 0.081(7) 0.086(8) 0.041(5) 0.058(8)
C116 0.087(6) 0.287(14) 0.098(7) 0.111(8) 0.054(6) 0.109(8)
O1W 0.066(3) 0.142(5) 0.140(6) 0.037(4) 0.012(4) 0.023(3)
O3W 0.125(5) 0.197(7) 0.234(9) 0.168(7) 0.073(6) 0.085(5)
O5W 0.213(9) 0.259(10) 0.192(9) 0.077(8) 0.096(8) 0.130(8)
O2W 0.338(15) 0.288(12) 0.207(11) 0.134(10) 0.099(10) 0.164(12)
O6W 0.257(12) 0.336(15) 0.72(3) 0.40(2) 0.282(17) 0.201(11)
O7W 0.55(2) 0.246(12) 0.245(13) 0.112(10) 0.183(15) 0.232(14)
O4W 0.267(13) 0.45(2) 0.62(3) 0.41(2) 0.268(17) 0.239(14)

loop_
_atom_type_symbol
_atom_type_description
_atom_type_scat_dispersion_real
_atom_type_scat_dispersion_imag
_atom_type_scat_source
C C 0.0033 0.0016 'International Tables Vol C Tables 4.2.6.8 and 6.1.1.4'
H H 0.0000 0.0000 'International Tables Vol C Tables 4.2.6.8 and 6.1.1.4'
N N 0.0061 0.0033 'International Tables Vol C Tables 4.2.6.8 and 6.1.1.4'
O O 0.0106 0.0060 'International Tables Vol C Tables 4.2.6.8 and 6.1.1.4'
Cl Cl 0.1484 0.1585 'International Tables Vol C Tables 4.2.6.8 and 6.1.1.4'
Zn Zn 0.2839 1.4301 'International Tables Vol C Tables 4.2.6.8 and 6.1.1.4'

loop_
_geom_angle_atom_site_label_1
_geom_angle_atom_site_label_2
_geom_angle_atom_site_label_3
_geom_angle
C120 C122 C121 120.7(7)
C120 C122 N22 120.4(6)
C121 C122 N22 118.9(7)
C119 C117 C118 117.1(8)
C119 C117 C116 116.5(9)
C118 C117 C116 126.4(9)
N11 C62 N12 117.3(6)
N11 C62 H62 121.3
N12 C62 H62 121.3
C61 N12 C62 100.0(5)
C62 N11 N10 101.5(5)
N12 C61 N10 112.6(6)
N12 C61 H61 123.7
N10 C61 H61 123.7
C61 N10 N11 108.6(5)
C61 N10 C60 130.6(5)
N11 N10 C60 120.8(5)
C60 C59 C57 114.6(8)
C60 C59 H59 122.7
C57 C59 H59 122.7
C58 C60 C59 122.5(6)
C58 C60 N10 120.8(6)
C59 C60 N10 116.7(7)
C56 C58 C60 120.8(8)
C56 C58 H58 119.6
C60 C58 H58 119.6
C55 C57 C59 119.7(7)
C55 C57 H57 120.2
C59 C57 H57 120.2
C55 C56 C58 121.3(9)
C55 C56 H56 119.3
C58 C56 H56 119.3
C56 C55 C57 121.1(8)
C56 C55 C54 117.4(9)
C57 C55 C54 121.5(8)
N8 Zn1 N2 178.67(15)
N8 Zn1 N9 76.11(16)
N2 Zn1 N9 104.04(15)
N8 Zn1 N1 102.99(15)
N2 Zn1 N1 75.68(15)
N9 Zn1 N1 99.23(16)
N8 Zn1 N3 105.91(15)
N2 Zn1 N3 75.41(15)
N9 Zn1 N3 91.59(15)
N1 Zn1 N3 150.81(15)
N8 Zn1 N7 75.13(15)
N2 Zn1 N7 104.69(15)
N9 Zn1 N7 151.22(15)
N1 Zn1 N7 86.30(16)
N3 Zn1 N7 97.16(16)
N20 Zn2 N14 176.62(17)
N20 Zn2 N19 75.82(16)
N14 Zn2 N19 105.05(16)
N20 Zn2 N15 107.34(15)
N14 Zn2 N15 75.89(16)
N19 Zn2 N15 96.15(16)
N20 Zn2 N21 75.52(16)
N14 Zn2 N21 103.66(16)
N19 Zn2 N21 151.29(16)
N15 Zn2 N21 90.55(16)
N20 Zn2 N13 101.46(16)
N14 Zn2 N13 75.34(16)
N19 Zn2 N13 90.00(16)
N15 Zn2 N13 151.20(15)
N21 Zn2 N13 97.46(16)
O8 Cl2 O5 108.3(4)
O8 Cl2 O6 109.6(4)
O5 Cl2 O6 110.1(4)
O8 Cl2 O7 108.7(4)
O5 Cl2 O7 110.8(4)
O6 Cl2 O7 109.4(3)
O2 Cl1 O3 108.4(6)
O2 Cl1 O1 111.0(6)
O3 Cl1 O1 119.9(6)
O2 Cl1 O4 100.5(7)
O3 Cl1 O4 107.4(6)
O1 Cl1 O4 107.8(5)
C82 C83 C81 117.0(5)
C82 C83 C84 119.7(6)
C81 C83 C84 123.3(6)
C077 N3 C12 119.0(4)
C077 N3 Zn1 126.1(3)
C12 N3 Zn1 114.9(3)
C34 C33 C32 118.7(6)
C34 C33 H33 120.6
C32 C33 H33 120.6
C42 N9 C46 117.2(5)
C42 N9 Zn1 115.3(3)
C46 N9 Zn1 127.1(4)
C3 N1 C6 119.0(5)
C3 N1 Zn1 125.6(4)
C6 N1 Zn1 114.5(3)
C7 N2 C11 120.2(4)
C7 N2 Zn1 119.6(3)
C11 N2 Zn1 120.1(3)
C99 N20 C103 119.5(4)
C99 N20 Zn2 120.4(4)
C103 N20 Zn2 119.9(3)
C77 N15 C73 118.8(4)
C77 N15 Zn2 126.1(4)
C73 N15 Zn2 114.9(3)
C41 N8 C37 120.0(4)
C41 N8 Zn1 119.5(3)
C37 N8 Zn1 120.3(3)
C36 N7 C32 119.6(5)
C36 N7 Zn1 115.2(3)
C32 N7 Zn1 125.2(4)
C94 N21 C98 118.3(5)
C94 N21 Zn2 126.4(4)
C98 N21 Zn2 115.2(3)
C92 N16 N17 109.1(4)
C92 N16 C91 129.1(5)
N17 N16 C91 121.8(5)
C30 N4 N5 108.6(4)
C30 N4 C29 129.9(5)
N5 N4 C29 121.5(4)
C104 N19 C108 119.5(5)
C104 N19 Zn2 115.1(4)
C108 N19 Zn2 125.3(4)
C67 N13 C63 117.8(5)
C67 N13 Zn2 115.1(3)
C63 N13 Zn2 127.0(4)
C68 N14 C72 120.2(4)
C68 N14 Zn2 119.8(3)
C72 N14 Zn2 120.0(3)
C37 C38 C39 119.2(5)
C37 C38 H38 120.4
C39 C38 H38 120.4
C93 N17 N16 101.8(5)
C92 N18 C93 102.4(5)
C7 C8 C9 120.5(5)
C7 C8 H8 119.7
C9 C8 H8 119.7
N9 C42 C43 122.4(5)
N9 C42 C41 114.1(4)
C43 C42 C41 123.5(5)
C25 C24 C26 117.4(5)
C25 C24 C23 123.2(5)
C26 C24 C23 119.4(5)
C11 C10 C9 120.0(5)
C11 C10 H10 120.0
C9 C10 H10 120.0
C131 C5 C6 118.9(5)
C131 C5 H5 120.5
C6 C5 H5 120.5
C131 C4 C3 119.6(5)
C131 C4 H4 120.2
C3 C4 H4 120.2
C17 C16 C18 117.0(5)
C17 C16 C9 121.8(5)
C18 C16 C9 121.2(5)
N3 C12 C13 120.9(4)
N3 C12 C11 115.4(4)
C13 C12 C11 123.8(4)
C80 C78 C79 117.5(5)
C80 C78 C70 121.6(5)
C79 C78 C70 120.9(5)
C69 C70 C71 116.9(5)
C69 C70 C78 121.5(5)
C71 C70 C78 121.6(5)
N14 C72 C71 121.4(5)
N14 C72 C73 114.1(4)
C71 C72 C73 124.4(5)
C84 C85 C86 127.8(7)
C84 C85 H85 116.1
C86 C85 H85 116.1
C99 C100 C101 120.6(5)
C99 C100 H100 119.7
C101 C100 H100 119.7
N8 C37 C38 121.8(5)
N8 C37 C36 113.5(4)
C38 C37 C36 124.6(5)
C89 C91 C90 120.3(5)
C89 C91 N16 120.0(5)
C90 C91 N16 119.7(5)
N8 C41 C40 121.3(5)
N8 C41 C42 114.4(4)
C40 C41 C42 124.3(5)
C48 C47 C49 117.4(5)
C48 C47 C39 122.8(5)
C49 C47 C39 119.7(5)
C41 C40 C39 119.9(5)
C41 C40 H40 120.1
C39 C40 H40 120.1
C30 N6 C31 102.0(5)
C68 C69 C70 120.6(5)
C68 C69 H69 119.7
C70 C69 H69 119.7
C40 C39 C38 117.8(5)
C40 C39 C47 121.1(5)
C38 C39 C47 121.1(5)
C114 C112 C110 122.2(8)
C114 C112 H112 118.9
C110 C112 H112 118.9
C21 C20 C18 121.6(5)
C21 C20 H20 119.2
C18 C20 H20 119.2
N19 C104 C105 121.3(5)
N19 C104 C103 116.0(5)
C105 C104 C103 122.6(5)
N1 C6 C5 121.1(5)
N1 C6 C7 115.5(4)
C5 C6 C7 123.3(5)
C31 N5 N4 100.2(5)
C72 C71 C70 120.2(5)
C72 C71 H71 119.9
C70 C71 H71 119.9
C75 C74 C73 118.9(5)
C75 C74 H74 120.5
C73 C74 H74 120.5
C87 C86 C88 117.2(5)
C87 C86 C85 120.4(6)
C88 C86 C85 122.3(6)
N23 C124 N24 116.2(7)
N23 C124 H124 121.9
N24 C124 H124 121.9
N2 C11 C10 121.2(4)
N2 C11 C12 114.0(4)
C10 C11 C12 124.8(4)
C8 C9 C10 116.8(4)
C8 C9 C16 121.2(5)
C10 C9 C16 122.0(5)
C103 C102 C101 120.6(5)
C103 C102 H102 119.7
C101 C102 H102 119.7
N7 C36 C35 121.2(5)
N7 C36 C37 115.6(4)
C35 C36 C37 123.2(5)
C106 C107 C108 119.1(6)
C106 C107 H107 120.4
C108 C107 H107 120.4
C53 C54 C55 126.9(9)
C53 C54 H54 116.6
C55 C54 H54 116.6
C22 C23 C24 127.8(6)
C22 C23 H23 116.1
C24 C23 H23 116.1
N2 C7 C8 121.1(4)
N2 C7 C6 114.2(4)
C8 C7 C6 124.6(4)
N14 C68 C69 120.7(5)
N14 C68 C67 114.8(4)
C69 C68 C67 124.5(5)
C28 C29 C27 119.5(5)
C28 C29 N4 120.6(5)
C27 C29 N4 119.9(5)
N7 C32 C33 122.1(5)
N7 C32 H32 118.9
C33 C32 H32 118.9
C90 C88 C86 121.6(6)
C90 C88 H88 119.2
C86 C88 H88 119.2
C14 C13 C12 120.2(5)
C14 C13 H13 119.9
C12 C13 H13 119.9
C110 C109 C111 117.7(6)
C110 C109 C101 121.8(6)
C111 C109 C101 120.5(5)
N3 C077 C15 122.6(5)
N3 C077 H077 118.7
C15 C077 H077 118.7
C80 C82 C83 121.8(6)
C80 C82 H82 119.1
C83 C82 H82 119.1
C27 C25 C24 122.0(6)
C27 C25 H25 119.0
C24 C25 H25 119.0
N15 C77 C76 122.6(5)
N15 C77 H77 118.7
C76 C77 H77 118.7
N21 C94 C95 122.4(6)
N21 C94 H94 118.8
C95 C94 H94 118.8
N15 C73 C74 121.1(5)
N15 C73 C72 115.0(4)
C74 C73 C72 123.9(5)
N21 C98 C97 122.2(5)
N21 C98 C99 114.8(4)
C97 C98 C99 123.0(5)
N20 C103 C102 121.0(5)
N20 C103 C104 113.0(4)
C102 C103 C104 126.0(5)
C34 C35 C36 118.8(5)
C34 C35 H35 120.6
C36 C35 H35 120.6
N13 C67 C66 121.7(5)
N13 C67 C68 114.9(5)
C66 C67 C68 123.3(5)
C102 C101 C100 117.0(5)
C102 C101 C109 122.2(5)
C100 C101 C109 120.8(5)
C85 C84 C83 127.4(7)
C85 C84 H84 116.3
C83 C84 H84 116.3
C52 C50 C48 121.4(6)
C52 C50 H50 119.3
C48 C50 H50 119.3
N20 C99 C100 121.3(5)
N20 C99 C98 113.7(4)
C100 C99 C98 124.9(5)
C20 C21 C19 117.0(5)
C20 C21 C22 122.7(5)
C19 C21 C22 120.2(5)
N19 C108 C107 121.7(6)
N19 C108 H108 119.1
C107 C108 H108 119.1
C47 C48 C50 121.5(5)
C47 C48 H48 119.2
C50 C48 H48 119.2
C88 C90 C91 119.6(6)
C88 C90 H90 120.2
C91 C90 H90 120.2
N13 C63 C64 123.1(5)
N13 C63 H63 118.4
C64 C63 H63 118.4
C123 N22 N23 109.5(6)
C123 N22 C122 129.0(6)
N23 N22 C122 121.5(6)
C94 C95 C96 118.9(6)
C94 C95 H95 120.5
C96 C95 H95 120.5
C107 C106 C105 120.0(6)
C107 C106 H106 120.0
C105 C106 H106 120.0
C77 C76 C75 118.7(5)
C77 C76 H76 120.6
C75 C76 H76 120.6
C81 C79 C78 121.5(6)
C81 C79 H79 119.2
C78 C79 H79 119.2
N1 C3 C4 121.9(5)
N1 C3 H3 119.1
C4 C3 H3 119.1
C98 C97 C96 119.1(6)
C98 C97 H97 120.5
C96 C97 H97 120.5
C74 C75 C76 119.8(6)
C74 C75 H75 120.1
C76 C75 H75 120.1
N6 C30 N4 111.9(5)
N6 C30 C31 39.5(3)
N4 C30 C31 72.4(4)
N6 C30 H30 124.0
N4 C30 H30 124.0
C31 C30 H30 163.5
C46 C45 C44 118.9(5)
C46 C45 H45 120.5
C44 C45 H45 120.5
C14 C15 C077 118.3(5)
C14 C15 H15 120.8
C077 C15 H15 120.8
C44 C43 C42 118.6(5)
C44 C43 H43 120.7
C42 C43 H43 120.7
C20 C18 C16 121.9(5)
C20 C18 H18 119.0
C16 C18 H18 119.0
N18 C92 N16 110.4(6)
N18 C92 H92 124.8
N16 C92 H92 124.8
C43 C44 C45 119.5(6)
C43 C44 H44 120.3
C45 C44 H44 120.3
C24 C26 C28 120.7(6)
C24 C26 H26 119.7
C28 C26 H26 119.7
C45 C46 N9 123.3(5)
C45 C46 H46 118.4
N9 C46 H46 118.4
N6 C31 N5 117.3(5)
N6 C31 C30 38.5(3)
N5 C31 C30 78.8(4)
N6 C31 H31 121.4
N5 C31 H31 121.4
C30 C31 H31 159.9
C124 N23 N22 101.1(7)
C65 C66 C67 118.5(5)
C65 C66 H66 120.8
C67 C66 H66 120.8
C13 C14 C15 119.0(5)
C13 C14 H14 120.5
C15 C14 H14 120.5
C109 C111 C113 119.6(7)
C109 C111 H111 120.2
C113 C111 H111 120.2
C97 C96 C95 119.1(6)
C97 C96 H96 120.4
C95 C96 H96 120.4
N17 C93 N18 116.1(6)
N17 C93 H93 121.9
N18 C93 H93 121.9
C106 C105 C104 118.2(6)
C106 C105 H105 120.9
C104 C105 H105 120.9
C79 C81 C83 120.6(6)
C79 C81 H81 119.7
C83 C81 H81 119.7
C122 C120 C118 118.7(8)
C122 C120 H120 120.7
C118 C120 H120 120.7
C33 C34 C35 119.5(6)
C33 C34 H34 120.3
C35 C34 H34 120.3
C123 N24 C124 101.9(7)
C4 C131 C5 119.5(6)
C4 C131 H131 120.2
C5 C131 H131 120.2
C117 C118 C120 120.6(8)
C117 C118 H118 119.7
C120 C118 H118 119.7
C78 C80 C82 121.5(6)
C78 C80 H80 119.3
C82 C80 H80 119.3
C112 C110 C109 121.5(7)
C112 C110 H110 119.3
C109 C110 H110 119.3
C112 C114 C113 118.0(7)
C112 C114 C115 118.3(9)
C113 C114 C115 123.6(9)
C49 C51 C52 122.1(6)
C49 C51 H51 118.9
C52 C51 H51 118.9
C50 C52 C51 117.1(5)
C50 C52 C53 126.4(6)
C51 C52 C53 116.5(6)
C23 C22 C21 127.2(6)
C23 C22 H22 116.4
C21 C22 H22 116.4
C29 C28 C26 120.3(6)
C29 C28 H28 119.9
C26 C28 H28 119.9
C29 C27 C25 120.1(6)
C29 C27 H27 119.9
C25 C27 H27 119.9
C86 C87 C89 121.2(6)
C86 C87 H87 119.4
C89 C87 H87 119.4
C64 C65 C66 120.1(6)
C64 C65 H65 119.9
C66 C65 H65 119.9
C114 C113 C111 121.1(7)
C114 C113 H113 119.5
C111 C113 H113 119.5
C65 C64 C63 118.7(6)
C65 C64 H64 120.7
C63 C64 H64 120.7
N24 C123 N22 111.2(7)
N24 C123 H123 124.4
N22 C123 H123 124.4
C91 C89 C87 120.0(6)
C91 C89 H89 120.0
C87 C89 H89 120.0
C54 C53 C52 133.2(9)
C54 C53 H53 113.4
C52 C53 H53 113.4
C16 C17 C19 121.6(6)
C16 C17 H17 119.2
C19 C17 H17 119.2
C51 C49 C47 120.4(5)
C51 C49 H49 119.8
C47 C49 H49 119.8
O17 Cl3 O10 110.0(10)
O17 Cl3 O9 114.0(10)
O10 Cl3 O9 105.8(6)
O17 Cl3 O11 102.1(7)
O10 Cl3 O11 118.1(9)
O9 Cl3 O11 107.0(7)
C21 C19 C17 120.8(6)
C21 C19 H19 119.6
C17 C19 H19 119.6
C117 C119 C121 122.5(9)
C117 C119 H119 118.8
C121 C119 H119 118.8
C122 C121 C119 120.4(8)
C122 C121 H121 119.8
C119 C121 H121 119.8
O12 Cl4 O15 117.8(7)
O12 Cl4 O13 105.9(8)
O15 Cl4 O13 109.6(9)
O12 Cl4 O14 97.5(12)
O15 Cl4 O14 102.3(8)
O13 Cl4 O14 124.2(13)
C116 C115 C114 132.3(11)
C116 C115 H115 113.8
C114 C115 H115 113.8
C115 C116 C117 137.0(12)
C115 C116 H116 111.5
C117 C116 H116 111.5

loop_
_geom_bond_atom_site_label_1
_geom_bond_atom_site_label_2
_geom_bond_distance
C122 C120 1.333(9)
C122 C121 1.353(9)
C122 N22 1.433(8)
C117 C119 1.347(11)
C117 C118 1.385(11)
C117 C116 1.456(11)
C62 N11 1.293(7)
C62 N12 1.366(8)
C62 H62 0.9300
N12 C61 1.304(7)
N11 N10 1.362(6)
C61 N10 1.334(7)
C61 H61 0.9300
N10 C60 1.432(7)
C59 C60 1.399(9)
C59 C57 1.474(10)
C59 H59 0.9300
C60 C58 1.379(9)
C58 C56 1.370(9)
C58 H58 0.9300
C57 C55 1.421(12)
C57 H57 0.9300
C56 C55 1.313(12)
C56 H56 0.9300
C55 C54 1.528(11)
Zn1 N8 2.064(4)
Zn1 N2 2.065(4)
Zn1 N9 2.170(4)
Zn1 N1 2.183(4)
Zn1 N3 2.194(4)
Zn1 N7 2.206(4)
Zn2 N20 2.057(4)
Zn2 N14 2.071(4)
Zn2 N19 2.186(5)
Zn2 N15 2.187(4)
Zn2 N21 2.189(4)
Zn2 N13 2.194(4)
Cl2 O8 1.385(5)
Cl2 O5 1.390(5)
Cl2 O6 1.415(5)
Cl2 O7 1.420(5)
Cl1 O2 1.332(7)
Cl1 O3 1.355(9)
Cl1 O1 1.366(7)
Cl1 O4 1.457(8)
C83 C82 1.398(8)
C83 C81 1.399(8)
C83 C84 1.469(7)
N3 C077 1.324(6)
N3 C12 1.351(6)
C33 C34 1.357(8)
C33 C32 1.364(8)
C33 H33 0.9300
N9 C42 1.348(6)
N9 C46 1.358(6)
N1 C3 1.341(6)
N1 C6 1.344(6)
N2 C7 1.336(6)
N2 C11 1.351(6)
N20 C99 1.338(6)
N20 C103 1.351(6)
N15 C77 1.332(6)
N15 C73 1.350(6)
N8 C41 1.332(6)
N8 C37 1.336(6)
N7 C36 1.313(6)
N7 C32 1.339(7)
N21 C94 1.335(7)
N21 C98 1.340(6)
N16 C92 1.342(7)
N16 N17 1.359(6)
N16 C91 1.430(6)
N4 C30 1.345(7)
N4 N5 1.367(6)
N4 C29 1.419(6)
N19 C104 1.317(6)
N19 C108 1.340(7)
N13 C67 1.339(6)
N13 C63 1.342(7)
N14 C68 1.331(6)
N14 C72 1.337(6)
C38 C37 1.365(6)
C38 C39 1.400(7)
C38 H38 0.9300
N17 C93 1.310(7)
N18 C92 1.314(7)
N18 C93 1.338(8)
C8 C7 1.378(6)
C8 C9 1.397(7)
C8 H8 0.9300
C42 C43 1.379(7)
C42 C41 1.504(7)
C24 C25 1.376(8)
C24 C26 1.378(8)
C24 C23 1.468(7)
C10 C11 1.374(6)
C10 C9 1.411(7)
C10 H10 0.9300
C5 C131 1.374(8)
C5 C6 1.390(7)
C5 H5 0.9300
C4 C131 1.359(8)
C4 C3 1.370(8)
C4 H4 0.9300
C16 C17 1.362(8)
C16 C18 1.381(7)
C16 C9 1.477(6)
C12 C13 1.379(7)
C12 C11 1.478(7)
C78 C80 1.368(8)
C78 C79 1.406(8)
C78 C70 1.481(7)
C70 C69 1.387(7)
C70 C71 1.392(7)
C72 C71 1.373(6)
C72 C73 1.502(7)
C85 C84 1.273(8)
C85 C86 1.465(8)
C85 H85 0.9300
C100 C99 1.371(7)
C100 C101 1.395(8)
C100 H100 0.9300
C37 C36 1.502(7)
C91 C89 1.355(8)
C91 C90 1.382(8)
C41 C40 1.374(6)
C47 C48 1.376(7)
C47 C49 1.392(7)
C47 C39 1.477(7)
C40 C39 1.383(7)
C40 H40 0.9300
N6 C30 1.293(7)
N6 C31 1.321(8)
C69 C68 1.383(7)
C69 H69 0.9300
C112 C114 1.344(12)
C112 C110 1.352(9)
C112 H112 0.9300
C20 C21 1.368(8)
C20 C18 1.374(7)
C20 H20 0.9300
C104 C105 1.390(8)
C104 C103 1.504(7)
C6 C7 1.474(7)
N5 C31 1.332(7)
C71 H71 0.9300
C74 C75 1.357(8)
C74 C73 1.398(7)
C74 H74 0.9300
C86 C87 1.371(8)
C86 C88 1.406(8)
C124 N23 1.324(10)
C124 N24 1.360(11)
C124 H124 0.9300
C102 C103 1.377(7)
C102 C101 1.382(8)
C102 H102 0.9300
C36 C35 1.384(8)
C107 C106 1.345(9)
C107 C108 1.368(9)
C107 H107 0.9300
C54 C53 1.198(2)
C54 H54 0.9300
C23 C22 1.303(8)
C23 H23 0.9300
C68 C67 1.486(7)
C29 C28 1.362(8)
C29 C27 1.364(8)
C32 H32 0.9300
C88 C90 1.374(8)
C88 H88 0.9300
C13 C14 1.369(7)
C13 H13 0.9300
C109 C110 1.370(8)
C109 C111 1.379(8)
C109 C101 1.465(7)
C077 C15 1.393(8)
C077 H077 0.9300
C82 C80 1.378(7)
C82 H82 0.9300
C25 C27 1.372(7)
C25 H25 0.9300
C77 C76 1.371(8)
C77 H77 0.9300
C94 C95 1.353(8)
C94 H94 0.9300
C98 C97 1.359(8)
C98 C99 1.497(7)
C35 C34 1.379(8)
C35 H35 0.9300
C67 C66 1.380(7)
C84 H84 0.9300
C50 C52 1.364(8)
C50 C48 1.390(7)
C50 H50 0.9300
C21 C19 1.390(8)
C21 C22 1.457(7)
C108 H108 0.9300
C48 H48 0.9300
C90 H90 0.9300
O11 Cl3 1.368(9)
C63 C64 1.363(8)
C63 H63 0.9300
N22 C123 1.340(9)
N22 N23 1.376(7)
C95 C96 1.378(8)
C95 H95 0.9300
C106 C105 1.379(9)
C106 H106 0.9300
C76 C75 1.381(8)
C76 H76 0.9300
C79 C81 1.383(7)
C79 H79 0.9300
C3 H3 0.9300
C97 C96 1.366(8)
C97 H97 0.9300
C75 H75 0.9300
C30 C31 2.032(9)
C30 H30 0.9300
C45 C46 1.347(8)
C45 C44 1.379(8)
C45 H45 0.9300
C15 C14 1.376(8)
C15 H15 0.9300
C43 C44 1.374(8)
C43 H43 0.9300
C18 H18 0.9300
C92 H92 0.9300
C44 H44 0.9300
C26 C28 1.395(7)
C26 H26 0.9300
C46 H46 0.9300
C31 H31 0.9300
C66 C65 1.378(8)
C66 H66 0.9300
C14 H14 0.9300
C111 C113 1.395(9)
C111 H111 0.9300
C96 H96 0.9300
C93 H93 0.9300
C105 H105 0.9300
C81 H81 0.9300
C120 C118 1.417(10)
C120 H120 0.9300
C34 H34 0.9300
N24 C123 1.317(8)
C131 H131 0.9300
C118 H118 0.9300
C80 H80 0.9300
C110 H110 0.9300
C114 C113 1.366(11)
C114 C115 1.490(11)
C51 C49 1.377(8)
C51 C52 1.389(8)
C51 H51 0.9300
C52 C53 1.468(9)
C22 H22 0.9300
C28 H28 0.9300
C27 H27 0.9300
C87 C89 1.405(8)
C87 H87 0.9300
C65 C64 1.347(8)
C65 H65 0.9300
C113 H113 0.9300
C64 H64 0.9300
C123 H123 0.9300
C89 H89 0.9300
C53 H53 0.9300
C17 C19 1.397(8)
C17 H17 0.9300
C49 H49 0.9300
Cl3 O17 1.223(9)
Cl3 O10 1.269(7)
Cl3 O9 1.361(10)
C19 H19 0.9300
C119 C121 1.354(9)
C119 H119 0.9300
C121 H121 0.9300
Cl4 O12 1.316(8)
Cl4 O15 1.333(7)
Cl4 O13 1.360(10)
Cl4 O14 1.58(2)
C115 C116 1.196(2)
C115 H115 0.9300
C116 H116 0.9300

loop_
_geom_torsion_atom_site_label_1
_geom_torsion_atom_site_label_2
_geom_torsion_atom_site_label_3
_geom_torsion_atom_site_label_4
_geom_torsion
N11 C62 N12 C61 -0.4(9)
N12 C62 N11 N10 0.8(8)
C62 N12 C61 N10 -0.3(8)
N12 C61 N10 N11 0.9(8)
N12 C61 N10 C60 -178.9(6)
C62 N11 N10 C61 -1.0(7)
C62 N11 N10 C60 178.8(6)
C57 C59 C60 C58 -1.4(10)
C57 C59 C60 N10 177.6(5)
C61 N10 C60 C58 -164.5(7)
N11 N10 C60 C58 15.8(9)
C61 N10 C60 C59 16.5(10)
N11 N10 C60 C59 -163.2(6)
C59 C60 C58 C56 -0.4(11)
N10 C60 C58 C56 -179.2(6)
C60 C59 C57 C55 1.5(10)
C60 C58 C56 C55 2.1(12)
C58 C56 C55 C57 -2.0(13)
C58 C56 C55 C54 178.6(7)
C59 C57 C55 C56 0.1(12)
C59 C57 C55 C54 179.5(6)
N8 Zn1 N3 C077 1.3(5)
N2 Zn1 N3 C077 -178.6(5)
N9 Zn1 N3 C077 77.3(4)
N1 Zn1 N3 C077 -170.5(4)
N7 Zn1 N3 C077 -75.2(4)
N8 Zn1 N3 C12 -177.6(3)
N2 Zn1 N3 C12 2.6(3)
N9 Zn1 N3 C12 -101.5(3)
N1 Zn1 N3 C12 10.7(5)
N7 Zn1 N3 C12 105.9(3)
N8 Zn1 N9 C42 3.7(3)
N2 Zn1 N9 C42 -177.7(3)
N1 Zn1 N9 C42 104.9(4)
N3 Zn1 N9 C42 -102.3(4)
N7 Zn1 N9 C42 5.7(6)
N8 Zn1 N9 C46 175.8(5)
N2 Zn1 N9 C46 -5.5(5)
N1 Zn1 N9 C46 -82.9(4)
N3 Zn1 N9 C46 69.8(4)
N7 Zn1 N9 C46 177.9(4)
N8 Zn1 N1 C3 -9.1(5)
N2 Zn1 N1 C3 170.9(5)
N9 Zn1 N1 C3 -86.8(5)
N3 Zn1 N1 C3 162.8(4)
N7 Zn1 N1 C3 64.7(5)
N8 Zn1 N1 C6 -178.2(4)
N2 Zn1 N1 C6 1.8(3)
N9 Zn1 N1 C6 104.0(4)
N3 Zn1 N1 C6 -6.3(6)
N7 Zn1 N1 C6 -104.4(4)
N8 Zn1 N2 C7 3(8)
N9 Zn1 N2 C7 -93.2(4)
N1 Zn1 N2 C7 2.9(3)
N3 Zn1 N2 C7 178.8(4)
N7 Zn1 N2 C7 85.1(4)
N8 Zn1 N2 C11 -179(100)
N9 Zn1 N2 C11 84.4(4)
N1 Zn1 N2 C11 -179.5(4)
N3 Zn1 N2 C11 -3.6(4)
N7 Zn1 N2 C11 -97.3(4)
N14 Zn2 N20 C99 -73(3)
N19 Zn2 N20 C99 -178.2(4)
N15 Zn2 N20 C99 89.7(4)
N21 Zn2 N20 C99 3.7(4)
N13 Zn2 N20 C99 -91.1(4)
N14 Zn2 N20 C103 101(3)
N19 Zn2 N20 C103 -4.3(4)
N15 Zn2 N20 C103 -96.4(4)
N21 Zn2 N20 C103 177.6(4)
N13 Zn2 N20 C103 82.8(4)
N20 Zn2 N15 C77 -2.4(5)
N14 Zn2 N15 C77 176.5(5)
N19 Zn2 N15 C77 -79.5(4)
N21 Zn2 N15 C77 72.6(4)
N13 Zn2 N15 C77 179.3(4)
N20 Zn2 N15 C73 -177.3(3)
N14 Zn2 N15 C73 1.7(3)
N19 Zn2 N15 C73 105.7(4)
N21 Zn2 N15 C73 -102.3(4)
N13 Zn2 N15 C73 4.4(6)
N2 Zn1 N8 C41 -95(7)
N9 Zn1 N8 C41 1.3(4)
N1 Zn1 N8 C41 -95.1(4)
N3 Zn1 N8 C41 89.0(4)
N7 Zn1 N8 C41 -177.7(4)
N2 Zn1 N8 C37 79(7)
N9 Zn1 N8 C37 175.3(4)
N1 Zn1 N8 C37 78.9(4)
N3 Zn1 N8 C37 -97.0(4)
N7 Zn1 N8 C37 -3.7(4)
N8 Zn1 N7 C36 0.9(3)
N2 Zn1 N7 C36 -177.7(4)
N9 Zn1 N7 C36 -1.1(6)
N1 Zn1 N7 C36 -103.5(4)
N3 Zn1 N7 C36 105.6(4)
N8 Zn1 N7 C32 179.7(5)
N2 Zn1 N7 C32 1.0(5)
N9 Zn1 N7 C32 177.7(4)
N1 Zn1 N7 C32 75.2(4)
N3 Zn1 N7 C32 -75.7(4)
N20 Zn2 N21 C94 176.2(5)
N14 Zn2 N21 C94 -7.2(5)
N19 Zn2 N21 C94 172.3(4)
N15 Zn2 N21 C94 68.4(4)
N13 Zn2 N21 C94 -83.9(4)
N20 Zn2 N21 C98 0.9(3)
N14 Zn2 N21 C98 177.6(3)
N19 Zn2 N21 C98 -2.9(6)
N15 Zn2 N21 C98 -106.8(4)
N13 Zn2 N21 C98 100.9(4)
N20 Zn2 N19 C104 2.9(4)
N14 Zn2 N19 C104 -173.7(4)
N15 Zn2 N19 C104 109.3(4)
N21 Zn2 N19 C104 6.7(6)
N13 Zn2 N19 C104 -98.9(4)
N20 Zn2 N19 C108 -178.8(5)
N14 Zn2 N19 C108 4.6(5)
N15 Zn2 N19 C108 -72.4(4)
N21 Zn2 N19 C108 -174.9(4)
N13 Zn2 N19 C108 79.4(4)
N20 Zn2 N13 C67 177.7(4)
N14 Zn2 N13 C67 -1.2(4)
N19 Zn2 N13 C67 -106.8(4)
N15 Zn2 N13 C67 -4.0(6)
N21 Zn2 N13 C67 101.0(4)
N20 Zn2 N13 C63 -3.6(5)
N14 Zn2 N13 C63 177.5(5)
N19 Zn2 N13 C63 71.9(5)
N15 Zn2 N13 C63 174.7(4)
N21 Zn2 N13 C63 -80.3(5)
N20 Zn2 N14 C68 -17(3)
N19 Zn2 N14 C68 87.3(4)
N15 Zn2 N14 C68 179.9(4)
N21 Zn2 N14 C68 -93.0(4)
N13 Zn2 N14 C68 1.3(4)
N20 Zn2 N14 C72 163(3)
N19 Zn2 N14 C72 -92.8(4)
N15 Zn2 N14 C72 -0.1(4)
N21 Zn2 N14 C72 87.0(4)
N13 Zn2 N14 C72 -178.7(4)
C92 N16 N17 C93 -1.3(7)
C91 N16 N17 C93 179.0(5)
C46 N9 C42 C43 -0.8(8)
Zn1 N9 C42 C43 172.2(4)
C46 N9 C42 C41 179.6(4)
Zn1 N9 C42 C41 -7.5(5)
C077 N3 C12 C13 -0.1(8)
Zn1 N3 C12 C13 178.9(4)
C077 N3 C12 C11 179.7(5)
Zn1 N3 C12 C11 -1.4(5)
C80 C78 C70 C69 -162.2(6)
C79 C78 C70 C69 17.1(8)
C80 C78 C70 C71 18.5(8)
C79 C78 C70 C71 -162.2(5)
C68 N14 C72 C71 -0.6(7)
Zn2 N14 C72 C71 179.4(4)
C68 N14 C72 C73 178.6(4)
Zn2 N14 C72 C73 -1.4(6)
C41 N8 C37 C38 -1.7(7)
Zn1 N8 C37 C38 -175.6(4)
C41 N8 C37 C36 179.5(4)
Zn1 N8 C37 C36 5.5(6)
C39 C38 C37 N8 1.0(8)
C39 C38 C37 C36 179.8(5)
C92 N16 C91 C89 167.5(6)
N17 N16 C91 C89 -12.8(8)
C92 N16 C91 C90 -11.8(9)
N17 N16 C91 C90 167.9(5)
C37 N8 C41 C40 1.6(7)
Zn1 N8 C41 C40 175.7(4)
C37 N8 C41 C42 -179.6(4)
Zn1 N8 C41 C42 -5.6(6)
N9 C42 C41 N8 8.5(6)
C43 C42 C41 N8 -171.1(5)
N9 C42 C41 C40 -172.7(5)
C43 C42 C41 C40 7.6(8)
N8 C41 C40 C39 -1.0(8)
C42 C41 C40 C39 -179.6(5)
C71 C70 C69 C68 0.6(8)
C78 C70 C69 C68 -178.7(5)
C41 C40 C39 C38 0.4(8)
C41 C40 C39 C47 178.9(5)
C37 C38 C39 C40 -0.4(8)
C37 C38 C39 C47 -178.9(5)
C48 C47 C39 C40 141.8(6)
C49 C47 C39 C40 -41.0(8)
C48 C47 C39 C38 -39.7(9)
C49 C47 C39 C38 137.5(6)
C108 N19 C104 C105 2.2(8)
Zn2 N19 C104 C105 -179.4(5)
C108 N19 C104 C103 -179.8(5)
Zn2 N19 C104 C103 -1.3(6)
C3 N1 C6 C5 0.5(8)
Zn1 N1 C6 C5 170.4(4)
C3 N1 C6 C7 -175.6(5)
Zn1 N1 C6 C7 -5.7(6)
C131 C5 C6 N1 -0.5(8)
C131 C5 C6 C7 175.4(5)
C30 N4 N5 C31 -0.1(7)
C29 N4 N5 C31 178.7(5)
N14 C72 C71 C70 0.8(8)
C73 C72 C71 C70 -178.3(5)
C69 C70 C71 C72 -0.8(8)
C78 C70 C71 C72 178.5(5)
C84 C85 C86 C87 176.4(7)
C84 C85 C86 C88 -0.5(11)
C7 N2 C11 C10 2.2(7)
Zn1 N2 C11 C10 -175.4(4)
C7 N2 C11 C12 -178.5(4)
Zn1 N2 C11 C12 3.9(6)
C9 C10 C11 N2 0.8(8)
C9 C10 C11 C12 -178.5(5)
N3 C12 C11 N2 -1.5(6)
C13 C12 C11 N2 178.3(5)
N3 C12 C11 C10 177.8(5)
C13 C12 C11 C10 -2.4(8)
C7 C8 C9 C10 -0.2(8)
C7 C8 C9 C16 179.0(5)
C11 C10 C9 C8 -1.7(7)
C11 C10 C9 C16 179.1(5)
C17 C16 C9 C8 160.4(7)
C18 C16 C9 C8 -20.1(8)
C17 C16 C9 C10 -20.4(9)
C18 C16 C9 C10 159.0(6)
C32 N7 C36 C35 2.5(8)
Zn1 N7 C36 C35 -178.7(4)
C32 N7 C36 C37 -177.3(5)
Zn1 N7 C36 C37 1.5(6)
N8 C37 C36 N7 -4.4(7)
C38 C37 C36 N7 176.8(5)
N8 C37 C36 C35 175.8(5)
C38 C37 C36 C35 -3.0(8)
C56 C55 C54 C53 174.7(9)
C57 C55 C54 C53 -4.7(13)
C25 C24 C23 C22 1.5(11)
C26 C24 C23 C22 -179.4(7)
C11 N2 C7 C8 -4.2(7)
Zn1 N2 C7 C8 173.4(4)
C11 N2 C7 C6 175.7(4)
Zn1 N2 C7 C6 -6.7(6)
C9 C8 C7 N2 3.2(8)
C9 C8 C7 C6 -176.7(5)
N1 C6 C7 N2 8.1(7)
C5 C6 C7 N2 -168.0(5)
N1 C6 C7 C8 -172.1(5)
C5 C6 C7 C8 11.9(8)
C72 N14 C68 C69 0.3(7)
Zn2 N14 C68 C69 -179.7(4)
C72 N14 C68 C67 178.8(5)
Zn2 N14 C68 C67 -1.2(6)
C70 C69 C68 N14 -0.4(8)
C70 C69 C68 C67 -178.7(5)
C30 N4 C29 C28 -169.2(7)
N5 N4 C29 C28 12.3(8)
C30 N4 C29 C27 9.5(9)
N5 N4 C29 C27 -169.0(6)
C36 N7 C32 C33 -1.4(9)
Zn1 N7 C32 C33 179.9(4)
C34 C33 C32 N7 -0.1(10)
C87 C86 C88 C90 0.1(10)
C85 C86 C88 C90 177.1(6)
N3 C12 C13 C14 1.1(8)
C11 C12 C13 C14 -178.6(5)
C12 N3 C077 C15 -1.4(8)
Zn1 N3 C077 C15 179.8(4)
C81 C83 C82 C80 -1.6(9)
C84 C83 C82 C80 179.0(6)
C26 C24 C25 C27 -1.9(10)
C23 C24 C25 C27 177.2(6)
C73 N15 C77 C76 -0.9(8)
Zn2 N15 C77 C76 -175.6(4)
C98 N21 C94 C95 0.5(8)
Zn2 N21 C94 C95 -174.6(4)
C77 N15 C73 C74 0.9(8)
Zn2 N15 C73 C74 176.1(4)
C77 N15 C73 C72 -178.1(5)
Zn2 N15 C73 C72 -2.9(5)
C75 C74 C73 N15 -1.0(8)
C75 C74 C73 C72 177.9(5)
N14 C72 C73 N15 2.8(6)
C71 C72 C73 N15 -178.0(5)
N14 C72 C73 C74 -176.2(5)
C71 C72 C73 C74 3.0(8)
C94 N21 C98 C97 0.2(8)
Zn2 N21 C98 C97 175.8(4)
C94 N21 C98 C99 179.6(4)
Zn2 N21 C98 C99 -4.8(6)
C99 N20 C103 C102 0.3(7)
Zn2 N20 C103 C102 -173.6(4)
C99 N20 C103 C104 178.8(4)
Zn2 N20 C103 C104 4.9(6)
C101 C102 C103 N20 -0.7(8)
C101 C102 C103 C104 -179.0(5)
N19 C104 C103 N20 -2.1(7)
C105 C104 C103 N20 175.9(5)
N19 C104 C103 C102 176.3(5)
C105 C104 C103 C102 -5.7(9)
N7 C36 C35 C34 -2.0(9)
C37 C36 C35 C34 177.8(6)
C63 N13 C67 C66 -0.4(8)
Zn2 N13 C67 C66 178.4(5)
C63 N13 C67 C68 -177.8(5)
Zn2 N13 C67 C68 1.0(6)
N14 C68 C67 N13 0.0(7)
C69 C68 C67 N13 178.5(5)
N14 C68 C67 C66 -177.3(5)
C69 C68 C67 C66 1.2(9)
C103 C102 C101 C100 0.6(8)
C103 C102 C101 C109 178.1(5)
C99 C100 C101 C102 0.0(8)
C99 C100 C101 C109 -177.6(5)
C110 C109 C101 C102 140.6(6)
C111 C109 C101 C102 -37.7(9)
C110 C109 C101 C100 -42.0(9)
C111 C109 C101 C100 139.7(6)
C86 C85 C84 C83 179.8(6)
C82 C83 C84 C85 -177.0(7)
C81 C83 C84 C85 3.7(10)
C103 N20 C99 C100 0.2(8)
Zn2 N20 C99 C100 174.1(4)
C103 N20 C99 C98 178.8(4)
Zn2 N20 C99 C98 -7.3(6)
C101 C100 C99 N20 -0.4(8)
C101 C100 C99 C98 -178.8(5)
N21 C98 C99 N20 7.7(7)
C97 C98 C99 N20 -172.9(5)
N21 C98 C99 C100 -173.7(5)
C97 C98 C99 C100 5.6(9)
C18 C20 C21 C19 -1.0(11)
C18 C20 C21 C22 -179.7(6)
C104 N19 C108 C107 -2.8(8)
Zn2 N19 C108 C107 178.9(4)
C106 C107 C108 N19 2.3(10)
C49 C47 C48 C50 0.6(10)
C39 C47 C48 C50 177.9(6)
C52 C50 C48 C47 0.7(10)
C86 C88 C90 C91 0.3(9)
C89 C91 C90 C88 0.0(9)
N16 C91 C90 C88 179.3(5)
C67 N13 C63 C64 1.2(9)
Zn2 N13 C63 C64 -177.4(5)
C120 C122 N22 C123 150.3(8)
C121 C122 N22 C123 -29.7(11)
C120 C122 N22 N23 -28.1(10)
C121 C122 N22 N23 152.0(7)
N21 C94 C95 C96 -1.0(9)
C108 C107 C106 C105 -1.1(10)
N15 C77 C76 C75 1.0(9)
C80 C78 C79 C81 -2.8(9)
C70 C78 C79 C81 177.8(5)
C6 N1 C3 C4 -0.1(9)
Zn1 N1 C3 C4 -168.8(5)
C131 C4 C3 N1 -0.4(10)
N21 C98 C97 C96 -0.4(9)
C99 C98 C97 C96 -179.6(5)
C73 C74 C75 C76 1.1(9)
C77 C76 C75 C74 -1.0(9)
C31 N6 C30 N4 0.4(8)
N5 N4 C30 N6 -0.2(8)
C29 N4 C30 N6 -178.9(5)
N5 N4 C30 C31 0.0(4)
C29 N4 C30 C31 -178.6(6)
N3 C077 C15 C14 1.8(9)
N9 C42 C43 C44 0.1(8)
C41 C42 C43 C44 179.7(5)
C21 C20 C18 C16 1.0(10)
C17 C16 C18 C20 -0.8(10)
C9 C16 C18 C20 179.7(6)
C93 N18 C92 N16 -0.6(7)
N17 N16 C92 N18 1.2(7)
C91 N16 C92 N18 -179.1(5)
C42 C43 C44 C45 1.4(9)
C46 C45 C44 C43 -2.1(9)
C25 C24 C26 C28 1.8(10)
C23 C24 C26 C28 -177.3(6)
C44 C45 C46 N9 1.4(9)
C42 N9 C46 C45 0.0(8)
Zn1 N9 C46 C45 -172.0(4)
C30 N6 C31 N5 -0.5(8)
N4 N5 C31 N6 0.4(8)
N4 N5 C31 C30 0.0(4)
N4 C30 C31 N6 -179.6(7)
N6 C30 C31 N5 179.6(8)
N4 C30 C31 N5 0.0(4)
N24 C124 N23 N22 -0.3(10)
C123 N22 N23 C124 2.0(8)
C122 N22 N23 C124 -179.4(6)
N13 C67 C66 C65 0.0(9)
C68 C67 C66 C65 177.1(6)
C12 C13 C14 C15 -0.6(9)
C077 C15 C14 C13 -0.8(9)
C110 C109 C111 C113 1.7(10)
C101 C109 C111 C113 -179.9(6)
C98 C97 C96 C95 -0.2(9)
C94 C95 C96 C97 0.9(9)
N16 N17 C93 N18 1.0(8)
C92 N18 C93 N17 -0.3(8)
C107 C106 C105 C104 0.5(11)
N19 C104 C105 C106 -1.0(9)
C103 C104 C105 C106 -178.9(6)
C78 C79 C81 C83 1.1(9)
C82 C83 C81 C79 1.1(9)
C84 C83 C81 C79 -179.5(5)
C121 C122 C120 C118 1.6(11)
N22 C122 C120 C118 -178.4(6)
C32 C33 C34 C35 0.6(10)
C36 C35 C34 C33 0.4(10)
N23 C124 N24 C123 -1.5(10)
C3 C4 C131 C5 0.4(10)
C6 C5 C131 C4 0.0(9)
C119 C117 C118 C120 0.2(12)
C116 C117 C118 C120 -177.0(8)
C122 C120 C118 C117 -1.7(11)
C79 C78 C80 C82 2.4(9)
C70 C78 C80 C82 -178.3(5)
C83 C82 C80 C78 -0.2(9)
C114 C112 C110 C109 0.0(12)
C111 C109 C110 C112 -1.3(10)
C101 C109 C110 C112 -179.7(7)
C110 C112 C114 C113 0.9(13)
C110 C112 C114 C115 -176.9(7)
C48 C50 C52 C51 -2.5(10)
C48 C50 C52 C53 177.1(6)
C49 C51 C52 C50 3.1(11)
C49 C51 C52 C53 -176.5(7)
C24 C23 C22 C21 179.3(6)
C20 C21 C22 C23 10.2(12)
C19 C21 C22 C23 -168.5(8)
C27 C29 C28 C26 0.8(10)
N4 C29 C28 C26 179.5(6)
C24 C26 C28 C29 -1.3(11)
C28 C29 C27 C25 -0.9(10)
N4 C29 C27 C25 -179.6(6)
C24 C25 C27 C29 1.5(11)
C88 C86 C87 C89 -0.7(10)
C85 C86 C87 C89 -177.7(6)
C67 C66 C65 C64 -0.3(10)
C112 C114 C113 C111 -0.4(12)
C115 C114 C113 C111 177.3(7)
C109 C111 C113 C114 -0.9(11)
C66 C65 C64 C63 1.1(10)
N13 C63 C64 C65 -1.6(10)
C124 N24 C123 N22 2.7(9)
N23 N22 C123 N24 -3.1(9)
C122 N22 C123 N24 178.4(6)
C90 C91 C89 C87 -0.6(9)
N16 C91 C89 C87 -179.9(5)
C86 C87 C89 C91 1.0(10)
C55 C54 C53 C52 -177.7(7)
C50 C52 C53 C54 -10.9(14)
C51 C52 C53 C54 168.7(9)
C18 C16 C17 C19 0.6(12)
C9 C16 C17 C19 -179.9(7)
C52 C51 C49 C47 -1.8(11)
C48 C47 C49 C51 -0.1(10)
C39 C47 C49 C51 -177.4(6)
C20 C21 C19 C17 0.8(12)
C22 C21 C19 C17 179.6(8)
C16 C17 C19 C21 -0.6(14)
C118 C117 C119 C121 1.5(13)
C116 C117 C119 C121 178.9(8)
C120 C122 C121 C119 0.1(12)
N22 C122 C121 C119 -180.0(7)
C117 C119 C121 C122 -1.7(13)
C112 C114 C115 C116 162.1(11)
C113 C114 C115 C116 -15.6(15)
C114 C115 C116 C117 -176.7(8)
C119 C117 C116 C115 166.7(11)
C118 C117 C116 C115 -16.1(17)
